data_7129602
loop_
_publ_author_name
'Yanshyna, Oksana'
'Avram, Liat'
'Shimon, Linda J. W.'
'Klajn, Rafal'

_publ_section_title
;
 Coexistence of 1&#x2009;:&#x2009;1 and 2&#x2009;:&#x2009;1 inclusion
 complexes of indigo carmine
;
_journal_name_full 'Chemical Communications'
_journal_paper_doi 10.1039/D1CC07081A
_journal_year 2022
_chemical_formula_sum 'C256 H320 N88 O93 Pd12 S8'
_chemical_formula_weight 7651.26
_chemical_name_common 'indigo carmine'
_space_group_crystal_system triclinic
_space_group_IT_number 2
_space_group_name_Hall '-P 1'
_space_group_name_H-M_alt 'P -1'
_atom_sites_solution_hydrogens geom
_audit_creation_method SHELXL-2016/4
_audit_update_record
;
2021-12-15 deposited with the CCDC.	2022-01-21 downloaded from the CCDC.
;
_cell_angle_alpha 78.3060(10)
_cell_angle_beta 82.3820(10)
_cell_angle_gamma 82.0000(10)
_cell_formula_units_Z 1
_cell_length_a 18.5972(2)
_cell_length_b 20.7368(3)
_cell_length_c 30.3057(3)
_cell_measurement_reflns_used 141549
_cell_measurement_temperature 100(2)
_cell_measurement_theta_max 74.7850
_cell_measurement_theta_min 3.4450
_cell_volume 11267.5(2)
_computing_cell_refinement 'CrysAlisPro 1.171.41.111a (Rigaku OD, 2021)'
_computing_data_collection 'CrysAlisPro 1.171.41.111a (Rigaku OD, 2021)'
_computing_data_reduction 'CrysAlisPro 1.171.41.111a (Rigaku OD, 2021)'
_computing_molecular_graphics 'Olex2 Dolomanov(2016)'
_computing_structure_refinement 'SHELXL-2016/4 (Sheldrick, 2016)'
_computing_structure_solution 'SHELXT-2016/4 (Sheldrick, 2016)'
_diffrn_ambient_temperature 100(2)
_diffrn_measured_fraction_theta_full 0.992
_diffrn_measured_fraction_theta_max 0.975
_diffrn_measurement_device_type 'XtaLAB Synergy R, HyPix-Arc 150'
_diffrn_measurement_method '\w scans'
_diffrn_radiation_type CuK\a
_diffrn_radiation_wavelength 1.54184
_diffrn_reflns_av_R_equivalents 0.0488
_diffrn_reflns_av_unetI/netI 0.0239
_diffrn_reflns_Laue_measured_fraction_full 0.992
_diffrn_reflns_Laue_measured_fraction_max 0.975
_diffrn_reflns_limit_h_max 23
_diffrn_reflns_limit_h_min -22
_diffrn_reflns_limit_k_max 25
_diffrn_reflns_limit_k_min -25
_diffrn_reflns_limit_l_max 37
_diffrn_reflns_limit_l_min -37
_diffrn_reflns_number 296248
_diffrn_reflns_point_group_measured_fraction_full 0.992
_diffrn_reflns_point_group_measured_fraction_max 0.975
_diffrn_reflns_theta_full 67.684
_diffrn_reflns_theta_max 75.154
_diffrn_reflns_theta_min 3.363
_diffrn_source 'Rotating-anode X-ray tube'
_exptl_absorpt_coefficient_mu 4.694
_exptl_absorpt_correction_T_max 1.000
_exptl_absorpt_correction_T_min 0.076
_exptl_absorpt_correction_type gaussian
_exptl_absorpt_process_details
;
CrysAlisPro 1.171.41.111a (Rigaku Oxford Diffraction, 2021)
Numerical absorption correction based on gaussian integration over
a multifaceted crystal model
Empirical absorption correction using spherical harmonics,
implemented in SCALE3 ABSPACK scaling algorithm.
;
_exptl_crystal_colour blue
_exptl_crystal_density_diffrn 1.128
_exptl_crystal_description plate
_exptl_crystal_F_000 3896
_exptl_crystal_size_max 0.120
_exptl_crystal_size_mid 0.120
_exptl_crystal_size_min 0.020
_refine_diff_density_max 2.583
_refine_diff_density_min -2.152
_refine_diff_density_rms 0.107
_refine_ls_extinction_method none
_refine_ls_goodness_of_fit_ref 1.085
_refine_ls_hydrogen_treatment constr
_refine_ls_matrix_type full
_refine_ls_number_parameters 2116
_refine_ls_number_reflns 45350
_refine_ls_number_restraints 117
_refine_ls_restrained_S_all 1.086
_refine_ls_R_factor_all 0.0732
_refine_ls_R_factor_gt 0.0659
_refine_ls_shift/su_max 0.006
_refine_ls_shift/su_mean 0.000
_refine_ls_structure_factor_coef Fsqd
_refine_ls_weighting_details 'w=1/[\s^2^(Fo^2^)+(0.1056P)^2^+20.9124P] where P=(Fo^2^+2Fc^2^)/3'
_refine_ls_weighting_scheme calc
_refine_ls_wR_factor_gt 0.1845
_refine_ls_wR_factor_ref 0.1917
_reflns_Friedel_coverage 0.000
_reflns_number_gt 38815
_reflns_number_total 45350
_reflns_threshold_expression 'I > 2\s(I)'
_cod_data_source_file d1cc07081a2.cif
_cod_data_source_block 22c1_2
_cod_database_code 7129602
_shelx_shelxl_version_number 2016/4
_shelx_space_group_comment
;
The symmetry employed for this shelxl refinement is uniquely defined
by the following loop, which should always be used as a source of
symmetry information in preference to the above space-group names.
They are only intended as comments.
;
_shelx_estimated_absorpt_t_min 0.603
_shelx_estimated_absorpt_t_max 0.912
_oxdiff_exptl_absorpt_empirical_full_min 0.582
_oxdiff_exptl_absorpt_empirical_full_max 1.605
_oxdiff_exptl_absorpt_empirical_details
;
Empirical correction (ABSPACK) includes:
- Absorption correction using spherical harmonics
- Frame scaling
;

loop_
_space_group_symop_operation_xyz
'x, y, z'
'-x, -y, -z'

loop_
_atom_site_label
_atom_site_type_symbol
_atom_site_fract_x
_atom_site_fract_y
_atom_site_fract_z
_atom_site_U_iso_or_equiv
_atom_site_adp_type
_atom_site_occupancy
_atom_site_site_symmetry_order
_atom_site_calc_flag
_atom_site_refinement_flags_posn
_atom_site_refinement_flags_adp
_atom_site_refinement_flags_occupancy
_atom_site_disorder_assembly
_atom_site_disorder_group
PD1 Pd 0.30215(2) 0.95248(2) 0.81120(2) 0.04860(9) Uani 1 1 d . . . . .
PD2 Pd 0.74321(2) 1.05302(2) 0.85472(2) 0.04234(8) Uani 1 1 d . . . . .
PD3 Pd 0.54271(2) 0.44108(2) 0.63801(2) 0.04503(8) Uani 1 1 d . . . . .
PD4 Pd 1.00772(2) 0.47442(2) 0.66371(2) 0.04929(9) Uani 1 1 d . . . . .
PD5 Pd 0.72210(2) 0.48425(2) 1.02773(2) 0.03836(8) Uani 1 1 d . . . . .
PD6 Pd 0.79838(2) 1.00571(2) 0.46837(2) 0.05328(10) Uani 1 1 d . . . . .
N1 N 0.2515(3) 1.0361(2) 0.77430(17) 0.0615(12) Uani 1 1 d . . . . .
N2 N 0.2265(3) 0.9716(2) 0.86403(17) 0.0614(11) Uani 1 1 d . . . . .
N3 N 0.7323(3) 1.0736(2) 0.91937(14) 0.0592(11) Uani 1 1 d . . . . .
N4 N 0.7500(3) 1.1528(2) 0.83173(17) 0.0645(12) Uani 1 1 d . . . . .
N5 N 0.5437(3) 0.4019(2) 0.58047(16) 0.0612(11) Uani 1 1 d . . . . .
N6 N 0.5215(3) 0.3489(2) 0.67386(16) 0.0609(11) Uani 1 1 d . . . . .
N7 N 1.0560(3) 0.3806(2) 0.68694(16) 0.0682(13) Uani 1 1 d . . . . .
N8 N 1.0657(3) 0.4648(3) 0.60187(15) 0.0749(14) Uani 1 1 d . . . . .
N9 N 0.7683(2) 0.5063(2) 1.07983(13) 0.0508(9) Uani 1 1 d . . . . .
N10 N 0.7919(2) 0.3972(2) 1.03602(13) 0.0495(9) Uani 1 1 d . . . . .
N11 N 0.8332(4) 1.0982(3) 0.4589(2) 0.0948(15) Uani 1 1 d . . . . .
N12 N 0.8817(3) 0.9842(3) 0.41989(17) 0.0710(13) Uani 1 1 d . . . . .
N13 N 0.3534(2) 0.87178(18) 0.84888(13) 0.0457(8) Uani 1 1 d . . . . .
N14 N 0.44157(19) 0.81170(17) 0.88539(11) 0.0378(7) Uani 1 1 d . . . . .
N15 N 0.68339(19) 0.86358(16) 0.89876(11) 0.0386(7) Uani 1 1 d . . . . .
N16 N 0.7339(2) 0.95525(17) 0.87804(12) 0.0410(8) Uani 1 1 d . . . . .
N17 N 0.3790(2) 0.9372(2) 0.75880(13) 0.0502(9) Uani 1 1 d . . . . .
N18 N 0.4799(2) 0.9454(2) 0.71332(13) 0.0535(10) Uani 1 1 d . . . . .
N19 N 0.7091(2) 1.01560(19) 0.73122(12) 0.0480(9) Uani 1 1 d . . . . .
N20 N 0.7482(2) 1.03635(18) 0.79112(12) 0.0450(8) Uani 1 1 d . . . . .
N21 N 0.59681(19) 0.66121(17) 0.98598(12) 0.0404(7) Uani 1 1 d . . . . .
N22 N 0.6517(2) 0.56829(17) 1.02031(11) 0.0398(7) Uani 1 1 d . . . . .
N23 N 0.6814(2) 0.46576(17) 0.97353(11) 0.0398(7) Uani 1 1 d . . . . .
N24 N 0.66830(19) 0.47561(17) 0.90169(11) 0.0384(7) Uani 1 1 d . . . . .
N25 N 0.5983(2) 0.50225(19) 0.74957(12) 0.0444(8) Uani 1 1 d . . . . .
N26 N 0.5488(2) 0.4775(2) 0.69481(12) 0.0475(8) Uani 1 1 d . . . . .
N27 N 0.8517(2) 0.49170(17) 0.77218(11) 0.0399(7) Uani 1 1 d . . . . .
N28 N 0.9491(2) 0.48106(18) 0.72435(12) 0.0434(8) Uani 1 1 d . . . . .
N29 N 0.9564(2) 0.56501(19) 0.63885(12) 0.0468(9) Uani 1 1 d . . . . .
N30 N 0.8714(2) 0.63937(18) 0.61043(12) 0.0440(8) Uani 1 1 d . . . . .
N31 N 0.5656(2) 0.53149(19) 0.60267(12) 0.0476(9) Uani 1 1 d . . . . .
N32 N 0.6274(2) 0.61651(18) 0.58147(12) 0.0476(9) Uani 1 1 d . . . . .
N33 N 0.7394(3) 0.81589(19) 0.51094(13) 0.0553(10) Uani 1 1 d . . . . .
N34 N 0.7639(3) 0.91540(19) 0.47852(13) 0.0525(9) Uani 1 1 d . . . . .
N35 N 0.7162(3) 1.0263(2) 0.51553(13) 0.0594(11) Uani 1 1 d . . . . .
N36 N 0.6496(3) 1.0174(2) 0.58082(13) 0.0599(11) Uani 1 1 d . . . . .
C1 C 0.1813(4) 1.0525(3) 0.8014(3) 0.0795(19) Uani 1 1 d . . . . .
H1A H 0.162971 1.099709 0.791325 0.095 Uiso 1 1 calc R U . . .
H1B H 0.144681 1.025095 0.796503 0.095 Uiso 1 1 calc R U . . .
C2 C 0.1908(4) 1.0405(3) 0.8498(3) 0.0796(18) Uani 1 1 d . . . . .
H2A H 0.142603 1.046506 0.867759 0.095 Uiso 1 1 calc R U . . .
H2B H 0.221308 1.072780 0.855602 0.095 Uiso 1 1 calc R U . . .
C3 C 0.2344(4) 1.0266(3) 0.7298(2) 0.0764(18) Uani 1 1 d . . . . .
H3A H 0.279900 1.020720 0.709850 0.115 Uiso 1 1 calc R U . . .
H3B H 0.203281 1.065563 0.716020 0.115 Uiso 1 1 calc R U . . .
H3C H 0.208853 0.987162 0.734091 0.115 Uiso 1 1 calc R U . . .
C4 C 0.2983(4) 1.0916(3) 0.7671(3) 0.080(2) Uani 1 1 d . . . . .
H4A H 0.309964 1.097797 0.796455 0.120 Uiso 1 1 calc R U . . .
H4B H 0.271814 1.132589 0.751934 0.120 Uiso 1 1 calc R U . . .
H4C H 0.343579 1.080711 0.748198 0.120 Uiso 1 1 calc R U . . .
C5 C 0.1712(4) 0.9242(3) 0.8739(2) 0.0758(17) Uani 1 1 d . . . . .
H5A H 0.147448 0.926123 0.846557 0.114 Uiso 1 1 calc R U . . .
H5B H 0.134417 0.935825 0.898189 0.114 Uiso 1 1 calc R U . . .
H5C H 0.195036 0.879186 0.883433 0.114 Uiso 1 1 calc R U . . .
C6 C 0.2594(4) 0.9699(4) 0.9061(2) 0.0841(19) Uani 1 1 d . . . . .
H6A H 0.285566 0.925856 0.915516 0.126 Uiso 1 1 calc R U . . .
H6B H 0.220896 0.979471 0.930006 0.126 Uiso 1 1 calc R U . . .
H6C H 0.293694 1.003288 0.900537 0.126 Uiso 1 1 calc R U . . .
C7 C 0.7292(8) 1.1825(4) 0.8731(3) 0.136(4) Uani 1 1 d . . . . .
H7A H 0.753143 1.223420 0.868903 0.163 Uiso 1 1 calc R U . . .
H7B H 0.675745 1.195767 0.875716 0.163 Uiso 1 1 calc R U . . .
C8 C 0.7464(6) 1.1431(4) 0.9129(3) 0.103(3) Uani 1 1 d . . . . .
H8A H 0.718424 1.162645 0.938156 0.123 Uiso 1 1 calc R U . . .
H8B H 0.798857 1.143807 0.915184 0.123 Uiso 1 1 calc R U . . .
C9 C 0.6578(5) 1.0639(5) 0.9413(3) 0.112(3) Uani 1 1 d . . . . .
H9A H 0.622128 1.085370 0.920269 0.167 Uiso 1 1 calc R U . . .
H9B H 0.648761 1.083477 0.968656 0.167 Uiso 1 1 calc R U . . .
H9C H 0.653117 1.016342 0.949586 0.167 Uiso 1 1 calc R U . . .
C10 C 0.7846(5) 1.0321(5) 0.9481(2) 0.108(3) Uani 1 1 d . . . . .
H10A H 0.779584 0.985308 0.949510 0.162 Uiso 1 1 calc R U . . .
H10B H 0.774877 1.042237 0.978747 0.162 Uiso 1 1 calc R U . . .
H10C H 0.834265 1.040986 0.935489 0.162 Uiso 1 1 calc R U . . .
C11 C 0.6957(6) 1.1819(3) 0.8002(4) 0.118(4) Uani 1 1 d . . . . .
H11A H 0.704274 1.227741 0.786839 0.177 Uiso 1 1 calc R U . . .
H11B H 0.646562 1.181516 0.816531 0.177 Uiso 1 1 calc R U . . .
H11C H 0.699901 1.156046 0.776065 0.177 Uiso 1 1 calc R U . . .
C13 C 0.5035(4) 0.3124(3) 0.6396(2) 0.0774(18) Uani 1 1 d . . . . .
H13A H 0.513246 0.264104 0.650762 0.093 Uiso 1 1 calc R U . . .
H13B H 0.450963 0.323008 0.635562 0.093 Uiso 1 1 calc R U . . .
C12 C 0.8231(5) 1.1654(3) 0.8111(3) 0.105(3) Uani 1 1 d . . . . .
H12A H 0.858851 1.143250 0.831911 0.158 Uiso 1 1 calc R U . . .
H12B H 0.826268 1.213276 0.804619 0.158 Uiso 1 1 calc R U . . .
H12C H 0.833522 1.148285 0.782758 0.158 Uiso 1 1 calc R U . . .
C14 C 0.5470(5) 0.3304(3) 0.5957(3) 0.090(2) Uani 1 1 d . . . . .
H14A H 0.598462 0.311501 0.598349 0.109 Uiso 1 1 calc R U . . .
H14B H 0.528699 0.310751 0.572758 0.109 Uiso 1 1 calc R U . . .
C15 C 0.6061(5) 0.4189(5) 0.5471(3) 0.105(3) Uani 1 1 d . . . . .
H15A H 0.601644 0.466952 0.536167 0.158 Uiso 1 1 calc R U . . .
H15B H 0.606989 0.396304 0.521600 0.158 Uiso 1 1 calc R U . . .
H15C H 0.651517 0.404797 0.561375 0.158 Uiso 1 1 calc R U . . .
C16 C 0.4748(5) 0.4285(4) 0.5588(2) 0.091(2) Uani 1 1 d . . . . .
H16A H 0.432439 0.419098 0.581018 0.136 Uiso 1 1 calc R U . . .
H16B H 0.473300 0.407226 0.532936 0.136 Uiso 1 1 calc R U . . .
H16C H 0.473749 0.476510 0.548397 0.136 Uiso 1 1 calc R U . . .
C17 C 0.4584(4) 0.3529(4) 0.7091(2) 0.088(2) Uani 1 1 d . . . . .
H17A H 0.466797 0.382351 0.728956 0.131 Uiso 1 1 calc R U . . .
H17B H 0.452838 0.308595 0.727020 0.131 Uiso 1 1 calc R U . . .
H17C H 0.413884 0.370512 0.694521 0.131 Uiso 1 1 calc R U . . .
C18 C 0.5871(4) 0.3150(3) 0.6944(3) 0.093(3) Uani 1 1 d . . . . .
H18A H 0.629394 0.317629 0.671372 0.140 Uiso 1 1 calc R U . . .
H18B H 0.580477 0.268430 0.706455 0.140 Uiso 1 1 calc R U . . .
H18C H 0.595088 0.336450 0.719039 0.140 Uiso 1 1 calc R U . . .
C19 C 1.1105(5) 0.3643(4) 0.6494(3) 0.094(2) Uani 1 1 d . . . . .
H19A H 1.158799 0.372993 0.655647 0.112 Uiso 1 1 calc R U . . .
H19B H 1.113226 0.316098 0.649949 0.112 Uiso 1 1 calc R U . . .
C20 C 1.0995(8) 0.3960(6) 0.6074(3) 0.184(7) Uani 1 1 d . . . . .
H20A H 1.068632 0.370449 0.594894 0.221 Uiso 1 1 calc R U . . .
H20B H 1.147360 0.395219 0.588666 0.221 Uiso 1 1 calc R U . . .
C21 C 0.9999(4) 0.3326(3) 0.6978(3) 0.094(2) Uani 1 1 d . . . . .
H21A H 0.977616 0.332123 0.670306 0.141 Uiso 1 1 calc R U . . .
H21B H 0.962011 0.346138 0.720924 0.141 Uiso 1 1 calc R U . . .
H21C H 1.023346 0.288061 0.709210 0.141 Uiso 1 1 calc R U . . .
C22 C 1.0919(6) 0.3768(5) 0.7278(3) 0.131(4) Uani 1 1 d . . . . .
H22A H 1.127312 0.409233 0.721791 0.196 Uiso 1 1 calc R U . . .
H22B H 1.117169 0.332154 0.736359 0.196 Uiso 1 1 calc R U . . .
H22C H 1.055134 0.386590 0.752640 0.196 Uiso 1 1 calc R U . . .
C23 C 1.0175(5) 0.4724(5) 0.5665(2) 0.097(2) Uani 1 1 d . . . . .
H23A H 0.983269 0.438912 0.574960 0.146 Uiso 1 1 calc R U . . .
H23B H 1.046633 0.466684 0.537830 0.146 Uiso 1 1 calc R U . . .
H23C H 0.990105 0.516754 0.562830 0.146 Uiso 1 1 calc R U . . .
C24 C 1.1165(5) 0.5131(6) 0.5870(3) 0.129(4) Uani 1 1 d . . . . .
H24A H 1.089581 0.557342 0.579919 0.194 Uiso 1 1 calc R U . . .
H24B H 1.147404 0.502978 0.559927 0.194 Uiso 1 1 calc R U . . .
H24C H 1.147198 0.511860 0.611183 0.194 Uiso 1 1 calc R U . . .
C25 C 0.8053(3) 0.4416(3) 1.10221(17) 0.0616(13) Uani 1 1 d . . . . .
H25A H 0.841195 0.449698 1.121283 0.074 Uiso 1 1 calc R U . . .
H25B H 0.768685 0.415582 1.122096 0.074 Uiso 1 1 calc R U . . .
C26 C 0.8426(3) 0.4039(3) 1.06827(19) 0.0642(14) Uani 1 1 d . . . . .
H26A H 0.862259 0.359313 1.083560 0.077 Uiso 1 1 calc R U . . .
H26B H 0.884202 0.426697 1.051462 0.077 Uiso 1 1 calc R U . . .
C27 C 0.7160(3) 0.5341(3) 1.11452(17) 0.0586(13) Uani 1 1 d . . . . .
H27A H 0.691784 0.577045 1.100654 0.088 Uiso 1 1 calc R U . . .
H27B H 0.742298 0.539890 1.139137 0.088 Uiso 1 1 calc R U . . .
H27C H 0.679292 0.503560 1.126686 0.088 Uiso 1 1 calc R U . . .
C28 C 0.8198(3) 0.5560(4) 1.06034(19) 0.0739(18) Uani 1 1 d . . . . .
H28A H 0.851928 0.541160 1.035089 0.111 Uiso 1 1 calc R U . . .
H28B H 0.849257 0.560877 1.083721 0.111 Uiso 1 1 calc R U . . .
H28C H 0.792132 0.598748 1.049332 0.111 Uiso 1 1 calc R U . . .
C29 C 0.7482(3) 0.3406(2) 1.05584(19) 0.0590(13) Uani 1 1 d . . . . .
H29A H 0.722055 0.347642 1.085050 0.088 Uiso 1 1 calc R U . . .
H29B H 0.781069 0.299058 1.060328 0.088 Uiso 1 1 calc R U . . .
H29C H 0.712980 0.337955 1.035097 0.088 Uiso 1 1 calc R U . . .
C30 C 0.8343(3) 0.3835(3) 0.99315(17) 0.0598(13) Uani 1 1 d . . . . .
H30A H 0.800721 0.378038 0.972188 0.090 Uiso 1 1 calc R U . . .
H30B H 0.867890 0.342738 0.999611 0.090 Uiso 1 1 calc R U . . .
H30C H 0.862278 0.420574 0.979375 0.090 Uiso 1 1 calc R U . . .
C31 C 0.8962(5) 1.0985(4) 0.4272(3) 0.0948(15) Uani 1 1 d . . . . .
H31A H 0.893489 1.142417 0.406859 0.114 Uiso 1 1 calc R U . . .
H31B H 0.938977 1.095038 0.444169 0.114 Uiso 1 1 calc R U . . .
C32 C 0.9101(8) 1.0530(8) 0.4012(3) 0.197(8) Uani 1 1 d . . . . .
H32A H 0.963691 1.045200 0.394041 0.236 Uiso 1 1 calc R U . . .
H32B H 0.889241 1.071897 0.372322 0.236 Uiso 1 1 calc R U . . .
C33 C 0.8572(4) 0.9630(4) 0.3822(2) 0.087(2) Uani 1 1 d . . . . .
H33A H 0.838432 0.920059 0.392721 0.130 Uiso 1 1 calc R U . . .
H33B H 0.898352 0.958849 0.358688 0.130 Uiso 1 1 calc R U . . .
H33C H 0.818464 0.995876 0.369582 0.130 Uiso 1 1 calc R U . . .
C34 C 0.9373(5) 0.9345(8) 0.4408(4) 0.180(7) Uani 1 1 d . . . . .
H34A H 0.918838 0.891135 0.448595 0.271 Uiso 1 1 calc R U . . .
H34B H 0.948660 0.947042 0.468398 0.271 Uiso 1 1 calc R U . . .
H34C H 0.981642 0.932055 0.419504 0.271 Uiso 1 1 calc R U . . .
C35 C 0.7760(5) 1.1507(3) 0.4431(3) 0.096(2) Uani 1 1 d . . . . .
H35A H 0.763496 1.144763 0.413842 0.144 Uiso 1 1 calc R U . . .
H35B H 0.793633 1.194000 0.439549 0.144 Uiso 1 1 calc R U . . .
H35C H 0.732534 1.148316 0.465250 0.144 Uiso 1 1 calc R U . . .
C36 C 0.8576(10) 1.1094(6) 0.4994(4) 0.216(9) Uani 1 1 d . . . . .
H36A H 0.815449 1.114758 0.522059 0.324 Uiso 1 1 calc R U . . .
H36B H 0.882212 1.149635 0.492457 0.324 Uiso 1 1 calc R U . . .
H36C H 0.891646 1.071428 0.511430 0.324 Uiso 1 1 calc R U . . .
C37 C 0.3348(3) 0.8076(2) 0.86325(15) 0.0443(9) Uani 1 1 d . . . . .
H37 H 0.291403 0.792388 0.857944 0.053 Uiso 1 1 calc R U . . .
C38 C 0.3884(2) 0.7704(2) 0.88590(14) 0.0416(9) Uani 1 1 d . . . . .
H38 H 0.389721 0.724870 0.899583 0.050 Uiso 1 1 calc R U . . .
C39 C 0.4175(3) 0.8722(2) 0.86272(15) 0.0437(9) Uani 1 1 d . . . . .
H39 H 0.443254 0.909939 0.857470 0.052 Uiso 1 1 calc R U . . .
C40 C 0.5080(2) 0.79475(19) 0.90471(13) 0.0378(8) Uani 1 1 d . . . . .
C41 C 0.5187(2) 0.7365(2) 0.93627(14) 0.0393(8) Uani 1 1 d . . . . .
H41 H 0.481554 0.707898 0.945202 0.047 Uiso 1 1 calc R U . . .
C42 C 0.5849(2) 0.7213(2) 0.95443(14) 0.0401(9) Uani 1 1 d . . . . .
C43 C 0.6395(2) 0.7620(2) 0.94267(14) 0.0412(9) Uani 1 1 d . . . . .
H43 H 0.684006 0.750999 0.956116 0.049 Uiso 1 1 calc R U . . .
C44 C 0.6279(2) 0.81990(19) 0.91051(13) 0.0379(8) Uani 1 1 d . . . . .
C45 C 0.5641(2) 0.8359(2) 0.89060(13) 0.0392(8) Uani 1 1 d . . . . .
H45 H 0.557807 0.874240 0.867598 0.047 Uiso 1 1 calc R U . . .
C46 C 0.7572(2) 0.8469(2) 0.90125(15) 0.0443(9) Uani 1 1 d . . . . .
H46 H 0.781864 0.803905 0.910603 0.053 Uiso 1 1 calc R U . . .
C47 C 0.7877(3) 0.9048(2) 0.88751(15) 0.0435(9) Uani 1 1 d . . . . .
H47 H 0.838337 0.909180 0.884981 0.052 Uiso 1 1 calc R U . . .
C48 C 0.6712(3) 0.9301(2) 0.88464(14) 0.0406(9) Uani 1 1 d . . . . .
H48 H 0.624829 0.954719 0.880214 0.049 Uiso 1 1 calc R U . . .
C49 C 0.3828(3) 0.8930(3) 0.73003(19) 0.0614(14) Uani 1 1 d . . . . .
H49 H 0.347629 0.863770 0.730232 0.074 Uiso 1 1 calc R U . . .
C50 C 0.4452(3) 0.8981(3) 0.70131(18) 0.0588(13) Uani 1 1 d . . . . .
H50 H 0.461618 0.873891 0.677685 0.071 Uiso 1 1 calc R U . . .
C51 C 0.4387(3) 0.9676(3) 0.74786(16) 0.0518(11) Uani 1 1 d . . . . .
H51 H 0.450464 1.000561 0.762498 0.062 Uiso 1 1 calc R U . . .
C52 C 0.5468(3) 0.6341(2) 1.02043(15) 0.0475(10) Uani 1 1 d . . . . .
H52 H 0.497965 0.652197 1.027807 0.057 Uiso 1 1 calc R U . . .
C53 C 0.5817(3) 0.5766(2) 1.04148(15) 0.0467(10) Uani 1 1 d . . . . .
H53 H 0.561219 0.546984 1.066658 0.056 Uiso 1 1 calc R U . . .
C54 C 0.6592(3) 0.6197(2) 0.98680(14) 0.0419(9) Uani 1 1 d . . . . .
H54 H 0.702120 0.626294 0.966431 0.050 Uiso 1 1 calc R U . . .
C55 C 0.6135(2) 0.4487(2) 0.97071(14) 0.0430(9) Uani 1 1 d . . . . .
H55 H 0.578710 0.435353 0.995631 0.052 Uiso 1 1 calc R U . . .
C56 C 0.6048(3) 0.4542(2) 0.92644(14) 0.0481(10) Uani 1 1 d . . . . .
H56 H 0.563221 0.445169 0.914568 0.058 Uiso 1 1 calc R U . . .
C57 C 0.7117(2) 0.4830(2) 0.93147(13) 0.0409(9) Uani 1 1 d . . . . .
H57 H 0.758309 0.498522 0.923584 0.049 Uiso 1 1 calc R U . . .
C58 C 0.6862(2) 0.48558(19) 0.85372(13) 0.0390(8) Uani 1 1 d . . . . .
C59 C 0.6317(2) 0.4927(2) 0.82612(13) 0.0391(8) Uani 1 1 d . . . . .
H59 H 0.581967 0.492539 0.838351 0.047 Uiso 1 1 calc R U . . .
C60 C 0.6517(2) 0.5000(2) 0.77958(14) 0.0405(9) Uani 1 1 d . . . . .
C61 C 0.7240(2) 0.5022(2) 0.76108(13) 0.0400(9) Uani 1 1 d . . . . .
H61 H 0.736538 0.509145 0.729184 0.048 Uiso 1 1 calc R U . . .
C62 C 0.7773(2) 0.4942(2) 0.79017(13) 0.0380(8) Uani 1 1 d . . . . .
C63 C 0.7593(2) 0.48465(19) 0.83678(13) 0.0378(8) Uani 1 1 d . . . . .
H63 H 0.796209 0.477641 0.856664 0.045 Uiso 1 1 calc R U . . .
C64 C 0.5278(3) 0.5326(4) 0.75084(19) 0.0719(17) Uani 1 1 d . . . . .
H64 H 0.504743 0.559411 0.771834 0.086 Uiso 1 1 calc R U . . .
C65 C 0.4976(3) 0.5175(4) 0.71713(19) 0.0714(17) Uani 1 1 d . . . . .
H65 H 0.449060 0.532028 0.709862 0.086 Uiso 1 1 calc R U . . .
C66 C 0.6081(3) 0.4692(2) 0.71485(14) 0.0426(9) Uani 1 1 d . . . . .
H66 H 0.652150 0.443458 0.706180 0.051 Uiso 1 1 calc R U . . .
C67 C 0.9101(3) 0.5052(2) 0.79196(15) 0.0471(10) Uani 1 1 d . . . . .
H67 H 0.908167 0.516833 0.820864 0.056 Uiso 1 1 calc R U . . .
C68 C 0.9693(3) 0.4984(2) 0.76220(15) 0.0454(9) Uani 1 1 d . . . . .
H68 H 1.017462 0.504617 0.766424 0.054 Uiso 1 1 calc R U . . .
C69 C 0.8788(2) 0.4775(2) 0.73124(14) 0.0401(9) Uani 1 1 d . . . . .
H69 H 0.850675 0.466540 0.710392 0.048 Uiso 1 1 calc R U . . .
C70 C 0.5195(3) 0.5843(3) 0.58312(17) 0.0556(12) Uani 1 1 d . . . . .
H70 H 0.469620 0.583799 0.579610 0.067 Uiso 1 1 calc R U . . .
C71 C 0.5579(3) 0.6369(3) 0.56983(18) 0.0577(12) Uani 1 1 d . . . . .
H71 H 0.540040 0.680059 0.555156 0.069 Uiso 1 1 calc R U . . .
C72 C 0.6297(3) 0.5517(2) 0.60116(14) 0.0456(10) Uani 1 1 d . . . . .
H72 H 0.671621 0.524899 0.612251 0.055 Uiso 1 1 calc R U . . .
C73 C 0.6876(3) 0.6545(2) 0.57475(14) 0.0457(10) Uani 1 1 d . . . . .
C74 C 0.6840(3) 0.7166(2) 0.54599(15) 0.0499(11) Uani 1 1 d . . . . .
H74 H 0.641980 0.733821 0.530803 0.060 Uiso 1 1 calc R U . . .
C75 C 0.7436(3) 0.7526(2) 0.54015(15) 0.0493(11) Uani 1 1 d . . . . .
C76 C 0.8050(3) 0.7287(2) 0.56120(15) 0.0483(10) Uani 1 1 d . . . . .
H76 H 0.845526 0.753516 0.556436 0.058 Uiso 1 1 calc R U . . .
C77 C 0.8067(3) 0.6669(2) 0.58986(14) 0.0432(9) Uani 1 1 d . . . . .
C78 C 0.7475(3) 0.6301(2) 0.59787(14) 0.0455(10) Uani 1 1 d . . . . .
H78 H 0.748455 0.589197 0.618769 0.055 Uiso 1 1 calc R U . . .
C79 C 0.6949(5) 0.8383(3) 0.4774(2) 0.087(2) Uani 1 1 d . . . . .
H79 H 0.659894 0.814663 0.469284 0.104 Uiso 1 1 calc R U . . .
C80 C 0.7097(4) 0.8996(3) 0.4579(2) 0.080(2) Uani 1 1 d . . . . .
H80 H 0.686336 0.927459 0.433702 0.097 Uiso 1 1 calc R U . . .
C81 C 0.7804(3) 0.8642(2) 0.51031(16) 0.0511(11) Uani 1 1 d . . . . .
H81 H 0.816586 0.861840 0.530160 0.061 Uiso 1 1 calc R U . . .
C82 C 0.6454(4) 1.0506(4) 0.50807(18) 0.085(2) Uani 1 1 d . . . . .
H82 H 0.628313 1.067673 0.479311 0.102 Uiso 1 1 calc R U . . .
C83 C 0.6043(4) 1.0461(4) 0.54827(19) 0.086(2) Uani 1 1 d . . . . .
H83 H 0.553575 1.060194 0.553213 0.103 Uiso 1 1 calc R U . . .
C84 C 0.7169(3) 1.0065(2) 0.55974(15) 0.0513(11) Uani 1 1 d . . . . .
H84 H 0.758983 0.987350 0.574442 0.062 Uiso 1 1 calc R U . . .
C85 C 0.6308(3) 1.0036(3) 0.62896(15) 0.0551(12) Uani 1 1 d . . . . .
C86 C 0.6787(3) 1.0149(2) 0.65596(15) 0.0510(11) Uani 1 1 d . . . . .
H86 H 0.723355 1.031687 0.643119 0.061 Uiso 1 1 calc R U . . .
C87 C 0.6612(3) 1.0016(2) 0.70249(15) 0.0493(10) Uani 1 1 d . . . . .
C88 C 0.5969(3) 0.9770(2) 0.72165(15) 0.0505(11) Uani 1 1 d . . . . .
H88 H 0.586033 0.966715 0.753644 0.061 Uiso 1 1 calc R U . . .
C89 C 0.5481(3) 0.9675(3) 0.69300(16) 0.0530(11) Uani 1 1 d . . . . .
C90 C 0.5644(3) 0.9800(3) 0.64623(16) 0.0551(12) Uani 1 1 d . . . . .
H90 H 0.531419 0.972697 0.626814 0.066 Uiso 1 1 calc R U . . .
C91 C 0.7818(3) 1.0228(3) 0.72070(18) 0.0623(14) Uani 1 1 d . . . . .
H91 H 0.810131 1.019383 0.692613 0.075 Uiso 1 1 calc R U . . .
C92 C 0.8054(3) 1.0355(3) 0.75777(16) 0.0562(12) Uani 1 1 d . . . . .
H92 H 0.853831 1.042800 0.760362 0.067 Uiso 1 1 calc R U . . .
C93 C 0.6907(3) 1.0243(2) 0.77424(14) 0.0428(9) Uani 1 1 d . . . . .
H93 H 0.643282 1.022156 0.790143 0.051 Uiso 1 1 calc R U . . .
C94 C 0.9259(3) 0.6730(2) 0.61862(15) 0.0496(11) Uani 1 1 d . . . . .
H94 H 0.926603 0.719752 0.612672 0.059 Uiso 1 1 calc R U . . .
C95 C 0.9782(3) 0.6269(2) 0.63670(15) 0.0497(10) Uani 1 1 d . . . . .
H95 H 1.021982 0.635435 0.646235 0.060 Uiso 1 1 calc R U . . .
C96 C 0.8931(3) 0.5742(2) 0.62313(15) 0.0452(10) Uani 1 1 d . . . . .
H96 H 0.865882 0.539700 0.620921 0.054 Uiso 1 1 calc R U . . .
S1 S 0.43162(6) 0.59288(5) 0.87152(3) 0.0405(2) Uani 1 1 d . . . . .
S2 S 1.03365(12) 0.94859(11) 0.75913(6) 0.0940(6) Uani 1 1 d . . . . .
O1 O 0.42607(18) 0.59718(16) 0.91904(10) 0.0477(7) Uani 1 1 d . . . . .
O2 O 0.46056(17) 0.52672(14) 0.86316(10) 0.0454(7) Uani 1 1 d . . . . .
O3 O 0.36505(18) 0.61835(16) 0.85083(11) 0.0502(7) Uani 1 1 d . . . . .
O4 O 0.72761(19) 0.64551(17) 0.87667(12) 0.0543(8) Uani 1 1 d . . . . .
O5 O 0.7502(2) 0.86521(17) 0.75583(13) 0.0604(9) Uani 1 1 d . . . . .
O6 O 1.0006(4) 1.0071(3) 0.77646(19) 0.128(3) Uani 1 1 d . . . . .
O7 O 1.0333(4) 0.9572(3) 0.71095(17) 0.114(2) Uani 1 1 d . . . . .
O8 O 1.1032(4) 0.9257(4) 0.7769(2) 0.140(3) Uani 1 1 d . . . . .
N100 N 0.8368(2) 0.7443(2) 0.83557(15) 0.0535(10) Uani 1 1 d . . . . .
H100 H 0.840701 0.707557 0.856030 0.064 Uiso 1 1 calc R U . . .
N101 N 0.6569(2) 0.76882(19) 0.79147(13) 0.0490(9) Uani 1 1 d . . . . .
H101 H 0.657629 0.804705 0.770240 0.059 Uiso 1 1 calc R U . . .
C104 C 0.6162(3) 0.6784(2) 0.83938(14) 0.0421(9) Uani 1 1 d . . . . .
C100 C 0.4980(3) 0.6456(2) 0.84379(14) 0.0410(9) Uani 1 1 d . . . . .
C101 C 0.4815(3) 0.6977(2) 0.80736(14) 0.0453(10) Uani 1 1 d . . . . .
H10D H 0.435124 0.702958 0.796315 0.054 Uiso 1 1 calc R U . . .
C102 C 0.5315(3) 0.7412(2) 0.78755(14) 0.0486(11) Uani 1 1 d . . . . .
H102 H 0.520197 0.776539 0.763278 0.058 Uiso 1 1 calc R U . . .
C103 C 0.5985(3) 0.7316(2) 0.80414(14) 0.0447(10) Uani 1 1 d . . . . .
C1A C 0.5654(2) 0.6357(2) 0.85960(14) 0.0419(9) Uani 1 1 d . . . . .
H1AA H 0.576790 0.600317 0.883859 0.050 Uiso 1 1 calc R U . . .
C106 C 0.6910(3) 0.6815(2) 0.84904(15) 0.0456(10) Uani 1 1 d . . . . .
C107 C 0.7133(3) 0.7419(2) 0.81662(16) 0.0477(10) Uani 1 1 d . . . . .
C108 C 0.7775(3) 0.7680(2) 0.81258(16) 0.0478(10) Uani 1 1 d . . . . .
C109 C 0.7932(3) 0.8310(2) 0.78084(16) 0.0500(11) Uani 1 1 d . . . . .
C110 C 0.8662(3) 0.8401(2) 0.78865(16) 0.0516(11) Uani 1 1 d . . . . .
C111 C 0.8902(3) 0.7869(2) 0.82175(18) 0.0548(12) Uani 1 1 d . . . . .
C112 C 0.9578(3) 0.7829(3) 0.8368(2) 0.0647(14) Uani 1 1 d . . . . .
H112 H 0.974231 0.747405 0.859695 0.078 Uiso 1 1 calc R U . . .
C113 C 1.0013(3) 0.8333(3) 0.8170(2) 0.0698(15) Uani 1 1 d . . . . .
H113 H 1.048231 0.831883 0.826439 0.084 Uiso 1 1 calc R U . . .
C114 C 0.9772(3) 0.8850(3) 0.7839(2) 0.0687(15) Uani 1 1 d . . . . .
C115 C 0.9107(3) 0.8888(3) 0.76857(19) 0.0619(13) Uani 1 1 d . . . . .
H115 H 0.895428 0.923654 0.744940 0.074 Uiso 1 1 calc R U . . .
S3 S 0.48907(17) 0.84310(14) 0.57015(10) 0.1315(11) Uani 1 1 d . U . . .
S4 S 1.12514(10) 0.64670(9) 0.77824(7) 0.0815(5) Uani 1 1 d . . . . .
O9 O 0.4235(6) 0.8443(9) 0.5910(3) 0.278(7) Uani 1 1 d . U . . .
O10 O 0.5045(4) 0.8064(3) 0.5354(2) 0.125(2) Uani 1 1 d . U . . .
O11 O 0.5082(8) 0.9113(4) 0.5522(5) 0.288(7) Uani 1 1 d . U . . .
O12 O 0.7689(3) 0.8646(2) 0.62320(14) 0.0788(13) Uani 1 1 d . . . . .
O13 O 0.8218(2) 0.64757(18) 0.74430(13) 0.0629(9) Uani 1 1 d . . . . .
O14 O 1.1229(3) 0.5801(2) 0.7743(2) 0.1089(19) Uani 1 1 d . . . . .
O15 O 1.1118(3) 0.6585(3) 0.82334(17) 0.0966(16) Uani 1 1 d . . . . .
O16 O 1.1935(3) 0.6728(4) 0.7549(3) 0.122(2) Uani 1 1 d . . . . .
N200 N 0.8831(3) 0.7931(2) 0.68109(14) 0.0580(11) Uani 1 1 d . . . . .
H200 H 0.879275 0.831363 0.662204 0.070 Uiso 1 1 calc R U . . .
N201 N 0.7099(3) 0.7191(2) 0.69237(14) 0.0578(10) Uani 1 1 d . . . . .
H201 H 0.713805 0.682747 0.713114 0.069 Uiso 1 1 calc R U . . .
C202 C 0.5864(4) 0.7148(4) 0.6707(2) 0.0775(18) Uani 1 1 d . . . . .
H202 H 0.576959 0.675045 0.691272 0.093 Uiso 1 1 calc R U . . .
C200 C 0.5519(5) 0.8070(4) 0.6096(3) 0.093(3) Uani 1 1 d . . . . .
C201 C 0.5352(4) 0.7489(5) 0.6407(3) 0.095(3) Uani 1 1 d . . . . .
H20C H 0.489659 0.732570 0.641397 0.114 Uiso 1 1 calc R U . . .
C203 C 0.6505(3) 0.7422(3) 0.66877(18) 0.0634(14) Uani 1 1 d . . . . .
C204 C 0.6642(4) 0.8021(3) 0.63819(19) 0.0700(17) Uani 1 1 d . . . . .
C205 C 0.6135(5) 0.8335(4) 0.6089(2) 0.091(2) Uani 1 1 d . . . . .
H205 H 0.622519 0.873536 0.588444 0.109 Uiso 1 1 calc R U . . .
C206 C 0.7347(4) 0.8179(3) 0.64374(18) 0.0646(15) Uani 1 1 d . . . . .
C207 C 0.7629(3) 0.7622(3) 0.67836(16) 0.0561(12) Uani 1 1 d . . . . .
C208 C 0.8292(3) 0.7530(2) 0.69382(16) 0.0527(11) Uani 1 1 d . . . . .
C209 C 0.8565(3) 0.6938(2) 0.72670(17) 0.0541(12) Uani 1 1 d . . . . .
C210 C 0.9314(3) 0.7053(2) 0.73045(17) 0.0559(12) Uani 1 1 d . . . . .
C211 C 0.9441(3) 0.7655(3) 0.70177(17) 0.0575(12) Uani 1 1 d . . . . .
C212 C 1.0117(4) 0.7908(3) 0.6970(2) 0.0711(16) Uani 1 1 d . . . . .
H212 H 1.020052 0.832026 0.677961 0.085 Uiso 1 1 calc R U . . .
C213 C 1.0654(4) 0.7527(3) 0.7215(2) 0.0714(15) Uani 1 1 d . . . . .
H213 H 1.111683 0.768313 0.719304 0.086 Uiso 1 1 calc R U . . .
C214 C 1.0536(4) 0.6932(3) 0.7488(2) 0.0696(16) Uani 1 1 d . . . . .
C215 C 0.9868(3) 0.6689(3) 0.75400(19) 0.0624(14) Uani 1 1 d . . . . .
H215 H 0.979281 0.627837 0.773502 0.075 Uiso 1 1 calc R U . . .
O17 O 0.8250(2) 0.5820(2) 0.95055(13) 0.0637(9) Uani 1 1 d . . . . .
O18 O 0.8969(2) 0.6243(3) 0.89293(18) 0.0933(16) Uani 1 1 d . . . . .
O19 O 0.8724(2) 0.5204(2) 0.90215(14) 0.0725(11) Uani 1 1 d . . . . .
O23 O 0.8311(3) 0.7116(2) 0.96170(18) 0.0873(13) Uani 1 1 d . . . . .
N308 N 0.8634(3) 0.5752(3) 0.91532(18) 0.0679(12) Uani 1 1 d . . . . .
O20 O 1.0747(2) 0.7895(2) 0.92491(15) 0.0753(11) Uani 1 1 d . . . . .
O21 O 0.1590(3) 0.8218(3) 0.98632(16) 0.0890(14) Uani 1 1 d . . . . .
O22 O 0.1721(3) 0.7586(3) 0.84896(18) 0.0921(14) Uani 1 1 d . . . . .
O24 O 0.3067(3) 0.3623(2) 0.63967(17) 0.0871(13) Uani 1 1 d . . . . .
O25 O 0.9328(3) 1.0058(3) 0.86304(19) 0.0924(14) Uani 1 1 d . . . . .
O26 O 0.9825(3) 0.6932(3) 0.9699(2) 0.1003(16) Uani 1 1 d . . . . .
O27 O 0.3118(3) 0.9441(3) 0.62122(17) 0.1043(18) Uani 1 1 d . . . . .
O28 O 0.9413(3) 1.0587(4) 0.6659(2) 0.122(2) Uani 1 1 d . . . . .
O29 O 0.3277(3) 0.6003(3) 0.76967(18) 0.1034(17) Uani 1 1 d . . . . .
O30 O 0.9702(3) 0.9016(3) 0.9295(2) 0.114(2) Uani 1 1 d . . . . .
O31 O 0.8211(5) 0.5177(4) 0.5389(2) 0.152(3) Uani 1 1 d . . . . .
O32 O 1.0188(4) 1.1418(3) 0.7448(3) 0.127(2) Uani 1 1 d . . . . .
O33 O 0.5742(4) 0.3461(3) 0.8024(2) 0.121(2) Uani 1 1 d . . . . .
O265 O 0.7828(7) 0.3479(4) 0.7547(4) 0.088(3) Uani 0.5 1 d . . P A 1
O264 O 0.7130(5) 0.3419(4) 0.8149(3) 0.077(2) Uani 0.5 1 d D U P B 2
O262 O 0.7352(5) 0.3493(5) 0.7342(3) 0.075(2) Uani 0.5 1 d D U P B 2
O263 O 0.8315(4) 0.3386(4) 0.7717(3) 0.072(2) Uani 0.5 1 d D U P B 2
N307 N 0.7579(5) 0.3448(7) 0.7749(3) 0.071(3) Uani 0.5 1 d D U P B 2
O34 O 0.4406(4) 0.4096(3) 0.8333(3) 0.133(2) Uani 1 1 d . . . . .
O36 O 1.1462(4) 0.5602(4) 0.6841(2) 0.126(2) Uani 1 1 d . . . . .
O37 O 0.3290(6) 0.8232(6) 0.9803(3) 0.206(5) Uani 1 1 d . U . . .
O38 O 1.0205(5) 0.2057(3) 0.8137(3) 0.144(3) Uani 1 1 d . . . . .
O39 O 0.5432(6) 1.1431(4) 0.6802(4) 0.090(3) Uani 0.5 1 d . . P . .
O300 O 0.5702(6) 1.1396(4) 0.7446(4) 0.095(4) Uani 0.5 1 d . . P . .
O302 O 0.4683(8) 1.1303(8) 0.7349(5) 0.137(5) Uani 0.5 1 d . . P . .
N300 N 0.5260(6) 1.1377(4) 0.7221(4) 0.063(3) Uani 0.5 1 d . . P . .
O304 O 0.8493(2) 0.4074(2) 0.64061(17) 0.0747(11) Uani 1 1 d . . . . .
O305 O 0.7372(3) 0.3994(2) 0.63136(19) 0.0887(14) Uani 1 1 d . . . . .
O306 O 0.76356(19) 0.48159(15) 0.65678(10) 0.0486(7) Uani 1 1 d . . . . .
N301 N 0.7837(3) 0.4290(2) 0.64273(15) 0.0551(10) Uani 1 1 d . . . . .
O311 O 0.4367(3) 1.0416(3) 0.84366(18) 0.0886(14) Uani 1 1 d . . . . .
O312 O 0.5404(3) 1.0616(3) 0.8599(2) 0.1072(19) Uani 1 1 d . . . . .
O313 O 0.5343(2) 0.98159(16) 0.82646(11) 0.0514(8) Uani 1 1 d . . . . .
N302 N 0.5037(3) 1.0276(2) 0.84333(15) 0.0566(10) Uani 1 1 d . . . . .

loop_
_atom_site_aniso_label
_atom_site_aniso_U_11
_atom_site_aniso_U_22
_atom_site_aniso_U_33
_atom_site_aniso_U_23
_atom_site_aniso_U_13
_atom_site_aniso_U_12
PD1 0.05333(19) 0.03992(17) 0.05251(19) 0.00328(14) -0.01509(15) -0.01399(14)
PD2 0.05996(19) 0.03266(15) 0.03852(16) -0.00972(12) -0.00297(13) -0.01733(13)
PD3 0.05306(19) 0.04529(17) 0.03876(16) -0.00732(13) -0.00628(13) -0.01221(14)
PD4 0.0563(2) 0.04658(18) 0.03770(16) -0.00405(13) 0.00592(14) 0.00316(14)
PD5 0.04361(16) 0.04055(16) 0.03022(14) 0.00017(11) -0.00614(11) -0.01046(12)
PD6 0.0816(3) 0.04410(18) 0.03252(16) 0.00189(13) -0.00580(15) -0.01531(17)
N1 0.067(3) 0.043(2) 0.074(3) 0.010(2) -0.026(2) -0.0156(19)
N2 0.063(3) 0.048(2) 0.072(3) -0.006(2) -0.012(2) -0.005(2)
N3 0.078(3) 0.066(3) 0.044(2) -0.028(2) 0.001(2) -0.022(2)
N4 0.096(4) 0.036(2) 0.070(3) -0.0111(19) -0.026(3) -0.018(2)
N5 0.071(3) 0.063(3) 0.057(3) -0.023(2) -0.003(2) -0.023(2)
N6 0.066(3) 0.054(2) 0.065(3) 0.004(2) -0.017(2) -0.028(2)
N7 0.079(3) 0.062(3) 0.051(2) -0.004(2) 0.003(2) 0.015(2)
N8 0.084(3) 0.083(3) 0.043(2) -0.008(2) 0.013(2) 0.018(3)
N9 0.053(2) 0.058(2) 0.042(2) -0.0028(17) -0.0114(17) -0.0161(18)
N10 0.049(2) 0.055(2) 0.0383(19) 0.0006(16) -0.0036(16) -0.0011(17)
N11 0.122(4) 0.068(3) 0.090(3) 0.009(2) -0.005(3) -0.037(3)
N12 0.074(3) 0.083(3) 0.054(3) -0.003(2) -0.003(2) -0.019(3)
N13 0.053(2) 0.0407(19) 0.0424(19) 0.0031(15) -0.0090(16) -0.0143(16)
N14 0.0441(18) 0.0364(17) 0.0337(16) -0.0039(13) -0.0018(14) -0.0130(14)
N15 0.0469(19) 0.0323(16) 0.0366(17) -0.0024(13) -0.0019(14) -0.0137(14)
N16 0.052(2) 0.0351(17) 0.0373(17) -0.0074(14) -0.0006(15) -0.0139(15)
N17 0.061(2) 0.046(2) 0.044(2) 0.0025(16) -0.0166(18) -0.0150(18)
N18 0.067(3) 0.056(2) 0.040(2) -0.0029(17) -0.0138(18) -0.019(2)
N19 0.063(2) 0.048(2) 0.0354(18) -0.0067(15) 0.0032(16) -0.0241(18)
N20 0.059(2) 0.0402(18) 0.0387(18) -0.0047(15) -0.0030(16) -0.0230(17)
N21 0.0433(18) 0.0373(17) 0.0385(17) 0.0012(14) -0.0005(14) -0.0130(14)
N22 0.0499(19) 0.0345(17) 0.0351(17) -0.0014(13) -0.0051(14) -0.0121(14)
N23 0.0451(19) 0.0405(18) 0.0328(16) -0.0030(14) -0.0031(14) -0.0086(15)
N24 0.0474(19) 0.0372(17) 0.0302(16) -0.0022(13) 0.0010(14) -0.0141(14)
N25 0.050(2) 0.051(2) 0.0308(16) -0.0051(15) -0.0039(15) -0.0049(16)
N26 0.053(2) 0.052(2) 0.0368(18) -0.0057(16) -0.0054(16) -0.0085(17)
N27 0.0473(19) 0.0380(17) 0.0339(16) -0.0054(13) 0.0006(14) -0.0099(14)
N28 0.051(2) 0.0420(19) 0.0349(17) -0.0046(14) 0.0022(15) -0.0071(15)
N29 0.056(2) 0.045(2) 0.0351(18) -0.0042(15) 0.0078(16) -0.0051(17)
N30 0.058(2) 0.0374(18) 0.0351(17) -0.0055(14) -0.0020(15) -0.0047(16)
N31 0.061(2) 0.047(2) 0.0358(18) -0.0084(15) -0.0070(16) -0.0099(18)
N32 0.069(2) 0.0401(19) 0.0371(18) -0.0080(15) -0.0136(17) -0.0087(17)
N33 0.090(3) 0.0365(19) 0.041(2) -0.0006(16) -0.020(2) -0.0116(19)
N34 0.076(3) 0.042(2) 0.0385(19) -0.0037(16) -0.0093(18) -0.0063(19)
N35 0.098(3) 0.045(2) 0.0332(19) -0.0004(16) -0.009(2) -0.010(2)
N36 0.092(3) 0.057(2) 0.0292(18) -0.0047(17) -0.008(2) -0.005(2)
C1 0.070(4) 0.051(3) 0.109(5) 0.004(3) -0.023(4) 0.002(3)
C2 0.074(4) 0.061(4) 0.098(5) -0.010(3) -0.004(4) 0.001(3)
C3 0.091(4) 0.052(3) 0.087(4) 0.008(3) -0.048(4) -0.008(3)
C4 0.094(5) 0.040(3) 0.107(5) 0.017(3) -0.041(4) -0.027(3)
C5 0.069(4) 0.074(4) 0.081(4) -0.007(3) 0.006(3) -0.021(3)
C6 0.085(5) 0.094(5) 0.079(4) -0.035(4) -0.008(4) -0.004(4)
C7 0.272(14) 0.051(4) 0.100(6) -0.035(4) -0.030(8) -0.032(6)
C8 0.167(8) 0.079(5) 0.080(5) -0.048(4) 0.006(5) -0.045(5)
C9 0.103(6) 0.171(9) 0.089(5) -0.090(6) 0.041(4) -0.063(6)
C10 0.142(7) 0.133(7) 0.063(4) -0.052(5) -0.038(5) 0.016(6)
C11 0.151(8) 0.042(3) 0.177(9) -0.005(4) -0.102(7) -0.009(4)
C13 0.092(5) 0.066(4) 0.084(4) -0.018(3) -0.014(4) -0.034(3)
C12 0.107(6) 0.052(4) 0.152(8) 0.015(4) -0.013(5) -0.044(4)
C14 0.124(6) 0.066(4) 0.093(5) -0.032(4) -0.014(5) -0.026(4)
C15 0.124(6) 0.127(7) 0.087(5) -0.068(5) 0.031(5) -0.061(6)
C16 0.129(6) 0.099(5) 0.058(4) -0.019(3) -0.038(4) -0.025(5)
C17 0.086(5) 0.103(5) 0.073(4) -0.001(4) 0.008(3) -0.047(4)
C18 0.095(5) 0.051(3) 0.141(7) 0.004(4) -0.056(5) -0.028(3)
C19 0.107(5) 0.068(4) 0.082(4) -0.008(3) 0.026(4) 0.025(4)
C20 0.264(14) 0.142(7) 0.071(4) 0.008(5) 0.049(6) 0.131(8)
C21 0.108(6) 0.047(3) 0.106(6) 0.010(3) 0.013(4) 0.006(3)
C22 0.178(9) 0.106(6) 0.105(6) -0.038(5) -0.078(7) 0.079(7)
C23 0.114(6) 0.131(7) 0.049(3) -0.040(4) 0.004(3) 0.000(5)
C24 0.106(6) 0.222(10) 0.068(4) -0.056(6) 0.060(4) -0.071(6)
C25 0.061(3) 0.077(4) 0.043(3) 0.003(2) -0.017(2) -0.005(3)
C26 0.054(3) 0.081(4) 0.052(3) -0.001(3) -0.015(2) 0.007(3)
C27 0.068(3) 0.073(3) 0.041(2) -0.012(2) -0.006(2) -0.027(3)
C28 0.074(4) 0.108(5) 0.050(3) -0.003(3) -0.014(3) -0.057(4)
C29 0.061(3) 0.044(3) 0.062(3) 0.001(2) 0.002(2) 0.002(2)
C30 0.054(3) 0.071(3) 0.044(3) -0.002(2) 0.006(2) 0.003(2)
C31 0.122(4) 0.068(3) 0.090(3) 0.009(2) -0.005(3) -0.037(3)
C32 0.253(14) 0.314(18) 0.068(5) -0.047(8) 0.060(7) -0.244(15)
C33 0.097(5) 0.099(5) 0.076(4) -0.053(4) 0.023(4) -0.033(4)
C34 0.091(6) 0.284(17) 0.098(7) 0.048(9) 0.013(5) 0.068(9)
C35 0.144(7) 0.039(3) 0.097(5) -0.008(3) 0.005(5) -0.009(4)
C36 0.42(2) 0.139(9) 0.128(8) 0.076(7) -0.167(12) -0.190(13)
C37 0.049(2) 0.041(2) 0.045(2) -0.0068(18) -0.0035(18) -0.0173(18)
C38 0.051(2) 0.036(2) 0.040(2) -0.0098(16) -0.0006(18) -0.0137(18)
C39 0.056(3) 0.034(2) 0.040(2) 0.0007(16) -0.0060(19) -0.0146(18)
C40 0.048(2) 0.0335(19) 0.0320(18) -0.0051(15) -0.0019(16) -0.0095(16)
C41 0.048(2) 0.0337(19) 0.037(2) -0.0036(16) -0.0004(17) -0.0150(17)
C42 0.050(2) 0.0328(19) 0.035(2) -0.0002(16) 0.0010(17) -0.0111(17)
C43 0.046(2) 0.036(2) 0.042(2) -0.0030(17) -0.0052(17) -0.0096(17)
C44 0.048(2) 0.0314(18) 0.0347(19) -0.0040(15) 0.0037(16) -0.0160(16)
C45 0.049(2) 0.0332(19) 0.0336(19) -0.0020(15) 0.0006(17) -0.0109(17)
C46 0.045(2) 0.040(2) 0.047(2) -0.0050(18) 0.0017(18) -0.0135(18)
C47 0.046(2) 0.041(2) 0.045(2) -0.0086(18) 0.0018(18) -0.0143(18)
C48 0.054(2) 0.0323(19) 0.036(2) -0.0018(15) -0.0043(17) -0.0152(17)
C49 0.075(4) 0.060(3) 0.056(3) -0.002(2) -0.027(3) -0.026(3)
C50 0.075(3) 0.059(3) 0.050(3) -0.010(2) -0.018(2) -0.025(3)
C51 0.058(3) 0.055(3) 0.044(2) -0.003(2) -0.012(2) -0.016(2)
C52 0.047(2) 0.046(2) 0.044(2) 0.0059(19) 0.0022(19) -0.0139(19)
C53 0.050(2) 0.043(2) 0.042(2) 0.0056(18) -0.0004(19) -0.0136(19)
C54 0.051(2) 0.038(2) 0.036(2) 0.0019(16) -0.0057(17) -0.0144(18)
C55 0.052(2) 0.050(2) 0.0298(19) -0.0030(17) 0.0002(17) -0.0255(19)
C56 0.054(3) 0.061(3) 0.033(2) -0.0086(19) 0.0021(18) -0.027(2)
C57 0.045(2) 0.047(2) 0.0299(18) -0.0016(16) -0.0048(16) -0.0096(18)
C58 0.053(2) 0.0315(18) 0.0302(18) 0.0004(15) -0.0018(17) -0.0093(17)
C59 0.045(2) 0.039(2) 0.0325(19) -0.0046(16) -0.0020(16) -0.0063(17)
C60 0.051(2) 0.036(2) 0.0336(19) -0.0035(16) -0.0047(17) -0.0058(17)
C61 0.049(2) 0.041(2) 0.0290(18) -0.0036(15) 0.0008(16) -0.0090(17)
C62 0.047(2) 0.0344(19) 0.0307(18) -0.0033(15) 0.0019(16) -0.0091(16)
C63 0.050(2) 0.0329(19) 0.0310(18) -0.0046(15) -0.0020(16) -0.0105(16)
C64 0.062(3) 0.107(5) 0.048(3) -0.033(3) -0.012(2) 0.022(3)
C65 0.060(3) 0.104(5) 0.052(3) -0.032(3) -0.018(2) 0.020(3)
C66 0.051(2) 0.044(2) 0.034(2) -0.0078(17) -0.0023(17) -0.0089(18)
C67 0.053(3) 0.050(2) 0.041(2) -0.0086(19) -0.0030(19) -0.016(2)
C68 0.047(2) 0.049(2) 0.041(2) -0.0079(18) 0.0004(18) -0.0112(19)
C69 0.050(2) 0.036(2) 0.0324(19) -0.0043(15) -0.0010(17) -0.0066(17)
C70 0.068(3) 0.050(3) 0.052(3) -0.009(2) -0.020(2) -0.005(2)
C71 0.071(3) 0.051(3) 0.055(3) -0.008(2) -0.027(3) -0.005(2)
C72 0.064(3) 0.040(2) 0.036(2) -0.0061(17) -0.0082(19) -0.014(2)
C73 0.069(3) 0.036(2) 0.035(2) -0.0092(16) -0.0074(19) -0.010(2)
C74 0.077(3) 0.040(2) 0.035(2) -0.0053(17) -0.017(2) -0.005(2)
C75 0.083(3) 0.032(2) 0.034(2) -0.0025(16) -0.012(2) -0.010(2)
C76 0.073(3) 0.035(2) 0.038(2) -0.0060(17) -0.005(2) -0.010(2)
C77 0.066(3) 0.0327(19) 0.0330(19) -0.0073(16) -0.0068(18) -0.0084(18)
C78 0.069(3) 0.035(2) 0.0319(19) -0.0048(16) -0.0045(19) -0.0065(19)
C79 0.146(7) 0.050(3) 0.076(4) 0.012(3) -0.067(4) -0.031(4)
C80 0.137(6) 0.045(3) 0.066(4) 0.005(3) -0.054(4) -0.017(3)
C81 0.072(3) 0.038(2) 0.042(2) 0.0007(18) -0.006(2) -0.012(2)
C82 0.112(5) 0.097(5) 0.031(2) -0.003(3) -0.014(3) 0.031(4)
C83 0.106(5) 0.103(5) 0.037(3) -0.011(3) -0.012(3) 0.025(4)
C84 0.080(3) 0.042(2) 0.031(2) -0.0025(17) -0.004(2) -0.013(2)
C85 0.081(4) 0.050(3) 0.034(2) -0.0070(19) -0.003(2) -0.010(2)
C86 0.072(3) 0.046(2) 0.034(2) -0.0052(18) -0.001(2) -0.012(2)
C87 0.070(3) 0.047(2) 0.032(2) -0.0058(18) -0.003(2) -0.014(2)
C88 0.068(3) 0.053(3) 0.032(2) -0.0053(18) -0.004(2) -0.020(2)
C89 0.063(3) 0.055(3) 0.042(2) -0.004(2) -0.009(2) -0.013(2)
C90 0.077(3) 0.055(3) 0.037(2) -0.009(2) -0.014(2) -0.013(2)
C91 0.064(3) 0.082(4) 0.045(3) -0.017(3) 0.009(2) -0.031(3)
C92 0.064(3) 0.069(3) 0.042(2) -0.014(2) 0.003(2) -0.030(3)
C93 0.059(3) 0.038(2) 0.0329(19) -0.0038(16) 0.0000(18) -0.0176(19)
C94 0.071(3) 0.038(2) 0.041(2) -0.0078(18) -0.006(2) -0.011(2)
C95 0.062(3) 0.049(2) 0.037(2) -0.0055(18) -0.002(2) -0.008(2)
C96 0.056(3) 0.038(2) 0.038(2) -0.0014(17) 0.0033(19) -0.0093(19)
S1 0.0499(5) 0.0364(5) 0.0330(5) -0.0021(4) 0.0021(4) -0.0105(4)
S2 0.1042(13) 0.1151(15) 0.0770(10) -0.0160(10) 0.0019(9) -0.0763(12)
O1 0.0620(19) 0.0491(17) 0.0305(14) -0.0035(12) 0.0045(13) -0.0155(14)
O2 0.0540(17) 0.0363(15) 0.0435(16) -0.0044(12) 0.0048(13) -0.0109(13)
O3 0.0543(18) 0.0480(17) 0.0439(16) 0.0011(13) -0.0008(14) -0.0093(14)
O4 0.0576(19) 0.0490(18) 0.0555(19) -0.0014(15) -0.0043(16) -0.0172(15)
O5 0.078(2) 0.0465(18) 0.057(2) 0.0000(16) -0.0028(18) -0.0271(17)
O6 0.216(7) 0.103(4) 0.087(4) -0.039(3) 0.025(4) -0.106(5)
O7 0.146(5) 0.143(5) 0.070(3) -0.026(3) 0.024(3) -0.104(4)
O8 0.127(5) 0.175(7) 0.129(5) 0.001(5) -0.022(4) -0.096(5)
N100 0.063(2) 0.043(2) 0.054(2) -0.0078(17) 0.0027(19) -0.0144(18)
N101 0.066(2) 0.044(2) 0.0376(18) -0.0017(15) 0.0027(17) -0.0242(18)
C104 0.055(2) 0.036(2) 0.036(2) -0.0074(16) 0.0029(18) -0.0133(18)
C100 0.057(2) 0.0328(19) 0.0333(19) -0.0074(15) 0.0013(17) -0.0108(17)
C101 0.061(3) 0.042(2) 0.033(2) -0.0042(17) -0.0027(18) -0.0125(19)
C102 0.074(3) 0.038(2) 0.032(2) -0.0003(16) 0.002(2) -0.016(2)
C103 0.065(3) 0.038(2) 0.0318(19) -0.0056(16) 0.0025(18) -0.0165(19)
C1A 0.053(2) 0.037(2) 0.035(2) -0.0056(16) 0.0005(17) -0.0085(18)
C106 0.059(3) 0.036(2) 0.041(2) -0.0051(17) 0.0035(19) -0.0141(19)
C107 0.063(3) 0.039(2) 0.043(2) -0.0100(18) 0.005(2) -0.017(2)
C108 0.064(3) 0.037(2) 0.044(2) -0.0088(18) 0.006(2) -0.021(2)
C109 0.067(3) 0.039(2) 0.046(2) -0.0113(19) 0.008(2) -0.022(2)
C110 0.067(3) 0.044(2) 0.047(2) -0.014(2) 0.005(2) -0.022(2)
C111 0.063(3) 0.048(3) 0.057(3) -0.020(2) 0.002(2) -0.015(2)
C112 0.064(3) 0.060(3) 0.072(4) -0.015(3) -0.006(3) -0.009(3)
C113 0.062(3) 0.074(4) 0.082(4) -0.029(3) 0.000(3) -0.024(3)
C114 0.070(4) 0.077(4) 0.065(3) -0.021(3) 0.008(3) -0.034(3)
C115 0.077(4) 0.056(3) 0.059(3) -0.015(2) 0.004(3) -0.030(3)
S3 0.135(2) 0.1275(19) 0.142(2) -0.0548(17) -0.0883(18) 0.0642(16)
S4 0.0859(11) 0.0701(9) 0.0981(12) -0.0272(9) -0.0391(10) 0.0027(8)
O9 0.134(6) 0.52(2) 0.123(7) -0.043(9) -0.041(5) 0.143(9)
O10 0.144(5) 0.126(5) 0.113(4) -0.024(4) -0.081(4) 0.026(4)
O11 0.377(13) 0.080(4) 0.448(18) -0.004(6) -0.336(14) 0.042(6)
O12 0.127(4) 0.053(2) 0.053(2) -0.0015(18) -0.026(2) 0.008(2)
O13 0.085(3) 0.0456(19) 0.059(2) -0.0017(16) -0.0231(19) -0.0067(18)
O14 0.107(4) 0.063(3) 0.161(6) -0.021(3) -0.053(4) 0.013(3)
O15 0.111(4) 0.092(3) 0.077(3) -0.002(3) -0.032(3) 0.023(3)
O16 0.079(3) 0.131(5) 0.149(6) 0.000(4) -0.020(4) -0.024(3)
N200 0.083(3) 0.049(2) 0.041(2) -0.0031(17) -0.018(2) -0.003(2)
N201 0.069(3) 0.061(3) 0.042(2) -0.0121(18) -0.0129(19) 0.004(2)
C202 0.067(4) 0.098(5) 0.073(4) -0.045(4) -0.012(3) 0.016(3)
C200 0.103(6) 0.086(5) 0.095(5) -0.038(4) -0.047(5) 0.043(4)
C201 0.066(4) 0.138(7) 0.098(5) -0.076(6) -0.021(4) 0.021(4)
C203 0.072(3) 0.072(3) 0.048(3) -0.028(3) -0.015(2) 0.018(3)
C204 0.096(4) 0.061(3) 0.053(3) -0.022(3) -0.025(3) 0.024(3)
C205 0.111(6) 0.088(5) 0.076(4) -0.038(4) -0.045(4) 0.045(4)
C206 0.092(4) 0.056(3) 0.045(3) -0.016(2) -0.019(3) 0.018(3)
C207 0.079(3) 0.051(3) 0.038(2) -0.014(2) -0.015(2) 0.010(2)
C208 0.076(3) 0.042(2) 0.040(2) -0.0089(19) -0.011(2) -0.003(2)
C209 0.076(3) 0.043(2) 0.045(2) -0.014(2) -0.018(2) 0.005(2)
C210 0.074(3) 0.046(3) 0.052(3) -0.018(2) -0.018(2) -0.001(2)
C211 0.078(4) 0.053(3) 0.044(2) -0.015(2) -0.012(2) -0.005(2)
C212 0.095(4) 0.075(4) 0.049(3) -0.016(3) -0.013(3) -0.020(3)
C213 0.084(4) 0.073(4) 0.065(4) -0.023(3) -0.014(3) -0.017(3)
C214 0.080(4) 0.069(4) 0.071(4) -0.033(3) -0.033(3) 0.007(3)
C215 0.088(4) 0.044(3) 0.062(3) -0.017(2) -0.030(3) 0.004(3)
O17 0.067(2) 0.070(2) 0.053(2) -0.0075(17) 0.0035(17) -0.0220(19)
O18 0.064(3) 0.089(3) 0.104(4) 0.031(3) 0.008(2) -0.021(2)
O19 0.074(3) 0.086(3) 0.061(2) -0.016(2) -0.0001(19) -0.027(2)
O23 0.091(3) 0.073(3) 0.095(3) -0.005(2) -0.027(3) 0.001(2)
N308 0.065(3) 0.071(3) 0.065(3) 0.003(2) -0.009(2) -0.020(2)
O20 0.079(3) 0.073(3) 0.075(3) -0.012(2) -0.015(2) -0.009(2)
O21 0.112(4) 0.088(3) 0.068(3) -0.009(2) -0.026(3) -0.007(3)
O22 0.089(3) 0.096(4) 0.097(4) -0.018(3) -0.032(3) -0.009(3)
O24 0.099(3) 0.078(3) 0.085(3) -0.017(2) -0.006(3) -0.015(3)
O25 0.083(3) 0.087(3) 0.101(4) -0.007(3) 0.002(3) -0.014(3)
O26 0.074(3) 0.111(4) 0.115(4) -0.007(3) -0.021(3) -0.018(3)
O27 0.092(3) 0.152(5) 0.066(3) -0.026(3) -0.023(3) 0.018(3)
O28 0.109(4) 0.159(6) 0.108(4) -0.057(4) 0.026(3) -0.042(4)
O29 0.090(3) 0.152(5) 0.075(3) -0.031(3) -0.013(3) -0.018(3)
O30 0.105(4) 0.083(4) 0.134(5) -0.004(3) 0.013(4) 0.011(3)
O31 0.234(9) 0.136(6) 0.096(4) -0.081(4) 0.016(5) -0.002(6)
O32 0.157(6) 0.080(4) 0.148(6) -0.019(4) -0.021(5) -0.027(4)
O33 0.142(5) 0.120(5) 0.090(4) -0.017(3) -0.009(4) 0.017(4)
O265 0.139(10) 0.032(4) 0.098(8) -0.011(5) -0.027(8) -0.012(5)
O264 0.084(3) 0.069(3) 0.081(3) -0.0184(18) -0.0165(18) -0.0084(18)
O262 0.076(3) 0.073(3) 0.074(3) -0.0120(18) -0.0118(18) -0.0079(18)
O263 0.071(2) 0.070(3) 0.074(3) -0.0116(18) -0.0051(18) -0.0109(18)
N307 0.071(3) 0.070(3) 0.071(3) -0.0131(11) -0.0082(10) -0.0084(10)
O34 0.127(5) 0.097(4) 0.189(7) -0.076(5) 0.006(5) -0.017(4)
O36 0.134(5) 0.127(5) 0.112(5) -0.035(4) 0.002(4) 0.007(4)
O37 0.230(9) 0.321(13) 0.108(5) -0.160(7) 0.041(6) -0.051(9)
O38 0.207(8) 0.068(3) 0.150(6) -0.024(4) 0.020(6) -0.026(4)
O39 0.087(6) 0.044(4) 0.135(10) -0.009(5) -0.019(6) 0.002(4)
O300 0.136(8) 0.036(4) 0.128(8) -0.012(4) -0.094(7) 0.004(4)
O302 0.118(10) 0.172(14) 0.138(11) -0.037(10) 0.018(8) -0.091(10)
N300 0.080(6) 0.025(4) 0.086(7) 0.019(4) -0.036(6) -0.027(4)
O304 0.065(2) 0.063(2) 0.096(3) -0.023(2) -0.007(2) 0.0021(19)
O305 0.091(3) 0.066(3) 0.121(4) -0.029(3) -0.018(3) -0.028(2)
O306 0.065(2) 0.0410(16) 0.0379(15) -0.0050(12) 0.0000(14) -0.0076(14)
N301 0.066(3) 0.042(2) 0.056(2) -0.0073(18) -0.004(2) -0.0075(19)
O311 0.082(3) 0.086(3) 0.099(4) -0.028(3) -0.013(3) 0.004(2)
O312 0.128(4) 0.089(3) 0.130(5) -0.052(3) -0.051(4) -0.019(3)
O313 0.067(2) 0.0432(17) 0.0415(16) -0.0001(13) -0.0006(15) -0.0146(15)
N302 0.062(3) 0.053(2) 0.057(2) -0.005(2) -0.015(2) -0.012(2)

loop_
_atom_type_symbol
_atom_type_description
_atom_type_scat_dispersion_real
_atom_type_scat_dispersion_imag
_atom_type_scat_source
C C 0.0181 0.0091 'International Tables Vol C Tables 4.2.6.8 and 6.1.1.4'
H H 0.0000 0.0000 'International Tables Vol C Tables 4.2.6.8 and 6.1.1.4'
N N 0.0311 0.0180 'International Tables Vol C Tables 4.2.6.8 and 6.1.1.4'
O O 0.0492 0.0322 'International Tables Vol C Tables 4.2.6.8 and 6.1.1.4'
S S 0.3331 0.5567 'International Tables Vol C Tables 4.2.6.8 and 6.1.1.4'
Pd Pd 0.1215 3.9337 'International Tables Vol C Tables 4.2.6.8 and 6.1.1.4'

loop_
_geom_angle_atom_site_label_1
_geom_angle_atom_site_label_2
_geom_angle_atom_site_label_3
_geom_angle
_geom_angle_site_symmetry_1
_geom_angle_site_symmetry_3
_geom_angle_publ_flag
N13 PD1 N17 87.42(16) . . ?
N13 PD1 N1 178.08(17) . . ?
N17 PD1 N1 93.20(19) . . ?
N13 PD1 N2 93.58(17) . . ?
N17 PD1 N2 177.53(17) . . ?
N1 PD1 N2 85.7(2) . . ?
N20 PD2 N16 88.60(14) . . ?
N20 PD2 N4 91.93(17) . . ?
N16 PD2 N4 178.54(19) . . ?
N20 PD2 N3 176.60(19) . . ?
N16 PD2 N3 92.83(16) . . ?
N4 PD2 N3 86.57(19) . . ?
N31 PD3 N26 86.34(15) . . ?
N31 PD3 N6 178.96(18) . . ?
N26 PD3 N6 93.60(18) . . ?
N31 PD3 N5 93.81(17) . . ?
N26 PD3 N5 176.26(18) . . ?
N6 PD3 N5 86.18(19) . . ?
N28 PD4 N29 87.68(14) . . ?
N28 PD4 N7 93.15(17) . . ?
N29 PD4 N7 176.8(2) . . ?
N28 PD4 N8 178.0(2) . . ?
N29 PD4 N8 93.25(17) . . ?
N7 PD4 N8 85.82(19) . . ?
N22 PD5 N23 85.45(14) . . ?
N22 PD5 N9 94.45(16) . . ?
N23 PD5 N9 176.26(15) . . ?
N22 PD5 N10 178.63(15) . . ?
N23 PD5 N10 94.27(15) . . ?
N9 PD5 N10 85.92(17) . . ?
N35 PD6 N34 86.02(18) . . ?
N35 PD6 N12 179.4(2) . . ?
N34 PD6 N12 93.5(2) . . ?
N35 PD6 N11 93.3(2) . . ?
N34 PD6 N11 179.2(2) . . ?
N12 PD6 N11 87.1(3) . . ?
C3 N1 C1 107.7(5) . . ?
C3 N1 C4 109.3(5) . . ?
C1 N1 C4 110.5(5) . . ?
C3 N1 PD1 113.3(4) . . ?
C1 N1 PD1 106.1(3) . . ?
C4 N1 PD1 109.8(3) . . ?
C6 N2 C5 108.6(5) . . ?
C6 N2 C2 107.3(5) . . ?
C5 N2 C2 110.1(5) . . ?
C6 N2 PD1 113.1(4) . . ?
C5 N2 PD1 111.2(4) . . ?
C2 N2 PD1 106.4(4) . . ?
C10 N3 C8 109.0(6) . . ?
C10 N3 C9 108.4(7) . . ?
C8 N3 C9 111.9(6) . . ?
C10 N3 PD2 113.2(4) . . ?
C8 N3 PD2 104.9(4) . . ?
C9 N3 PD2 109.6(4) . . ?
C12 N4 C11 110.7(7) . . ?
C12 N4 C7 111.7(7) . . ?
C11 N4 C7 107.0(7) . . ?
C12 N4 PD2 111.7(4) . . ?
C11 N4 PD2 111.4(4) . . ?
C7 N4 PD2 104.1(4) . . ?
C14 N5 C15 110.7(6) . . ?
C14 N5 C16 110.5(5) . . ?
C15 N5 C16 108.3(6) . . ?
C14 N5 PD3 106.0(4) . . ?
C15 N5 PD3 112.0(4) . . ?
C16 N5 PD3 109.3(4) . . ?
C18 N6 C17 110.5(6) . . ?
C18 N6 C13 110.3(6) . . ?
C17 N6 C13 109.2(5) . . ?
C18 N6 PD3 109.2(3) . . ?
C17 N6 PD3 112.1(4) . . ?
C13 N6 PD3 105.4(4) . . ?
C22 N7 C19 110.2(7) . . ?
C22 N7 C21 108.3(7) . . ?
C19 N7 C21 110.4(6) . . ?
C22 N7 PD4 112.3(4) . . ?
C19 N7 PD4 105.5(4) . . ?
C21 N7 PD4 110.1(4) . . ?
C24 N8 C23 107.3(6) . . ?
C24 N8 C20 114.2(9) . . ?
C23 N8 C20 105.6(8) . . ?
C24 N8 PD4 112.2(4) . . ?
C23 N8 PD4 111.7(4) . . ?
C20 N8 PD4 105.7(4) . . ?
C27 N9 C28 107.5(5) . . ?
C27 N9 C25 108.1(4) . . ?
C28 N9 C25 113.1(5) . . ?
C27 N9 PD5 115.1(3) . . ?
C28 N9 PD5 108.3(3) . . ?
C25 N9 PD5 104.9(3) . . ?
C26 N10 C30 109.7(4) . . ?
C26 N10 C29 109.9(4) . . ?
C30 N10 C29 108.4(4) . . ?
C26 N10 PD5 106.3(3) . . ?
C30 N10 PD5 113.6(3) . . ?
C29 N10 PD5 108.9(3) . . ?
C31 N11 C36 104.9(10) . . ?
C31 N11 C35 111.4(6) . . ?
C36 N11 C35 110.6(9) . . ?
C31 N11 PD6 107.1(5) . . ?
C36 N11 PD6 111.4(5) . . ?
C35 N11 PD6 111.3(5) . . ?
C33 N12 C34 110.8(8) . . ?
C33 N12 C32 107.2(6) . . ?
C34 N12 C32 112.7(10) . . ?
C33 N12 PD6 113.6(4) . . ?
C34 N12 PD6 109.8(5) . . ?
C32 N12 PD6 102.5(6) . . ?
C39 N13 C37 106.6(4) . . ?
C39 N13 PD1 122.2(3) . . ?
C37 N13 PD1 131.1(3) . . ?
C39 N14 C38 107.0(4) . . ?
C39 N14 C40 125.7(4) . . ?
C38 N14 C40 127.3(3) . . ?
C48 N15 C46 108.0(3) . . ?
C48 N15 C44 125.0(4) . . ?
C46 N15 C44 127.0(4) . . ?
C48 N16 C47 108.2(4) . . ?
C48 N16 PD2 123.4(3) . . ?
C47 N16 PD2 128.4(3) . . ?
C51 N17 C49 106.8(5) . . ?
C51 N17 PD1 124.1(3) . . ?
C49 N17 PD1 129.0(4) . . ?
C51 N18 C50 108.1(5) . . ?
C51 N18 C89 125.0(4) . . ?
C50 N18 C89 126.9(5) . . ?
C93 N19 C91 107.3(4) . . ?
C93 N19 C87 125.8(4) . . ?
C91 N19 C87 127.0(4) . . ?
C93 N20 C92 107.0(4) . . ?
C93 N20 PD2 122.3(3) . . ?
C92 N20 PD2 130.7(3) . . ?
C54 N21 C52 108.0(4) . . ?
C54 N21 C42 125.2(4) . . ?
C52 N21 C42 126.8(4) . . ?
C54 N22 C53 107.5(4) . . ?
C54 N22 PD5 124.3(3) . . ?
C53 N22 PD5 126.6(3) . . ?
C57 N23 C55 106.9(3) . . ?
C57 N23 PD5 122.7(3) . . ?
C55 N23 PD5 128.9(3) . . ?
C57 N24 C56 107.0(3) . . ?
C57 N24 C58 125.5(4) . . ?
C56 N24 C58 127.5(4) . . ?
C66 N25 C64 106.5(4) . . ?
C66 N25 C60 124.1(4) . . ?
C64 N25 C60 129.3(4) . . ?
C66 N26 C65 107.2(4) . . ?
C66 N26 PD3 123.0(3) . . ?
C65 N26 PD3 129.5(3) . . ?
C69 N27 C67 107.0(4) . . ?
C69 N27 C62 125.5(4) . . ?
C67 N27 C62 127.5(4) . . ?
C69 N28 C68 107.4(4) . . ?
C69 N28 PD4 122.3(3) . . ?
C68 N28 PD4 129.7(3) . . ?
C96 N29 C95 107.4(4) . . ?
C96 N29 PD4 123.9(3) . . ?
C95 N29 PD4 128.6(3) . . ?
C96 N30 C94 106.8(4) . . ?
C96 N30 C77 125.7(4) . . ?
C94 N30 C77 127.4(4) . . ?
C72 N31 C70 107.8(4) . . ?
C72 N31 PD3 121.7(3) . . ?
C70 N31 PD3 129.7(4) . . ?
C72 N32 C71 107.2(4) . . ?
C72 N32 C73 124.7(4) . . ?
C71 N32 C73 128.1(4) . . ?
C81 N33 C79 106.7(4) . . ?
C81 N33 C75 126.2(4) . . ?
C79 N33 C75 127.1(5) . . ?
C81 N34 C80 106.7(4) . . ?
C81 N34 PD6 127.2(4) . . ?
C80 N34 PD6 125.3(3) . . ?
C84 N35 C82 107.0(5) . . ?
C84 N35 PD6 125.3(4) . . ?
C82 N35 PD6 126.4(3) . . ?
C84 N36 C83 107.5(5) . . ?
C84 N36 C85 125.0(5) . . ?
C83 N36 C85 127.5(5) . . ?
C2 C1 N1 110.7(5) . . ?
C2 C1 H1A 109.5 . . ?
N1 C1 H1A 109.5 . . ?
C2 C1 H1B 109.5 . . ?
N1 C1 H1B 109.5 . . ?
H1A C1 H1B 108.1 . . ?
C1 C2 N2 109.7(6) . . ?
C1 C2 H2A 109.7 . . ?
N2 C2 H2A 109.7 . . ?
C1 C2 H2B 109.7 . . ?
N2 C2 H2B 109.7 . . ?
H2A C2 H2B 108.2 . . ?
N1 C3 H3A 109.5 . . ?
N1 C3 H3B 109.5 . . ?
H3A C3 H3B 109.5 . . ?
N1 C3 H3C 109.5 . . ?
H3A C3 H3C 109.5 . . ?
H3B C3 H3C 109.5 . . ?
N1 C4 H4A 109.5 . . ?
N1 C4 H4B 109.5 . . ?
H4A C4 H4B 109.5 . . ?
N1 C4 H4C 109.5 . . ?
H4A C4 H4C 109.5 . . ?
H4B C4 H4C 109.5 . . ?
N2 C5 H5A 109.5 . . ?
N2 C5 H5B 109.5 . . ?
H5A C5 H5B 109.5 . . ?
N2 C5 H5C 109.5 . . ?
H5A C5 H5C 109.5 . . ?
H5B C5 H5C 109.5 . . ?
N2 C6 H6A 109.5 . . ?
N2 C6 H6B 109.5 . . ?
H6A C6 H6B 109.5 . . ?
N2 C6 H6C 109.5 . . ?
H6A C6 H6C 109.5 . . ?
H6B C6 H6C 109.5 . . ?
C8 C7 N4 116.0(7) . . ?
C8 C7 H7A 108.3 . . ?
N4 C7 H7A 108.3 . . ?
C8 C7 H7B 108.3 . . ?
N4 C7 H7B 108.3 . . ?
H7A C7 H7B 107.4 . . ?
C7 C8 N3 116.0(6) . . ?
C7 C8 H8A 108.3 . . ?
N3 C8 H8A 108.3 . . ?
C7 C8 H8B 108.3 . . ?
N3 C8 H8B 108.3 . . ?
H8A C8 H8B 107.4 . . ?
N3 C9 H9A 109.5 . . ?
N3 C9 H9B 109.5 . . ?
H9A C9 H9B 109.5 . . ?
N3 C9 H9C 109.5 . . ?
H9A C9 H9C 109.5 . . ?
H9B C9 H9C 109.5 . . ?
N3 C10 H10A 109.5 . . ?
N3 C10 H10B 109.5 . . ?
H10A C10 H10B 109.5 . . ?
N3 C10 H10C 109.5 . . ?
H10A C10 H10C 109.5 . . ?
H10B C10 H10C 109.5 . . ?
N4 C11 H11A 109.5 . . ?
N4 C11 H11B 109.5 . . ?
H11A C11 H11B 109.5 . . ?
N4 C11 H11C 109.5 . . ?
H11A C11 H11C 109.5 . . ?
H11B C11 H11C 109.5 . . ?
C14 C13 N6 111.4(5) . . ?
C14 C13 H13A 109.3 . . ?
N6 C13 H13A 109.3 . . ?
C14 C13 H13B 109.3 . . ?
N6 C13 H13B 109.3 . . ?
H13A C13 H13B 108.0 . . ?
N4 C12 H12A 109.5 . . ?
N4 C12 H12B 109.5 . . ?
H12A C12 H12B 109.5 . . ?
N4 C12 H12C 109.5 . . ?
H12A C12 H12C 109.5 . . ?
H12B C12 H12C 109.5 . . ?
N5 C14 C13 112.2(6) . . ?
N5 C14 H14A 109.2 . . ?
C13 C14 H14A 109.2 . . ?
N5 C14 H14B 109.2 . . ?
C13 C14 H14B 109.2 . . ?
H14A C14 H14B 107.9 . . ?
N5 C15 H15A 109.5 . . ?
N5 C15 H15B 109.5 . . ?
H15A C15 H15B 109.5 . . ?
N5 C15 H15C 109.5 . . ?
H15A C15 H15C 109.5 . . ?
H15B C15 H15C 109.5 . . ?
N5 C16 H16A 109.5 . . ?
N5 C16 H16B 109.5 . . ?
H16A C16 H16B 109.5 . . ?
N5 C16 H16C 109.5 . . ?
H16A C16 H16C 109.5 . . ?
H16B C16 H16C 109.5 . . ?
N6 C17 H17A 109.5 . . ?
N6 C17 H17B 109.5 . . ?
H17A C17 H17B 109.5 . . ?
N6 C17 H17C 109.5 . . ?
H17A C17 H17C 109.5 . . ?
H17B C17 H17C 109.5 . . ?
N6 C18 H18A 109.5 . . ?
N6 C18 H18B 109.5 . . ?
H18A C18 H18B 109.5 . . ?
N6 C18 H18C 109.5 . . ?
H18A C18 H18C 109.5 . . ?
H18B C18 H18C 109.5 . . ?
C20 C19 N7 117.6(6) . . ?
C20 C19 H19A 107.9 . . ?
N7 C19 H19A 107.9 . . ?
C20 C19 H19B 107.9 . . ?
N7 C19 H19B 107.9 . . ?
H19A C19 H19B 107.2 . . ?
C19 C20 N8 117.6(8) . . ?
C19 C20 H20A 107.9 . . ?
N8 C20 H20A 107.9 . . ?
C19 C20 H20B 107.9 . . ?
N8 C20 H20B 107.9 . . ?
H20A C20 H20B 107.2 . . ?
N7 C21 H21A 109.5 . . ?
N7 C21 H21B 109.5 . . ?
H21A C21 H21B 109.5 . . ?
N7 C21 H21C 109.5 . . ?
H21A C21 H21C 109.5 . . ?
H21B C21 H21C 109.5 . . ?
N7 C22 H22A 109.5 . . ?
N7 C22 H22B 109.5 . . ?
H22A C22 H22B 109.5 . . ?
N7 C22 H22C 109.5 . . ?
H22A C22 H22C 109.5 . . ?
H22B C22 H22C 109.5 . . ?
N8 C23 H23A 109.5 . . ?
N8 C23 H23B 109.5 . . ?
H23A C23 H23B 109.5 . . ?
N8 C23 H23C 109.5 . . ?
H23A C23 H23C 109.5 . . ?
H23B C23 H23C 109.5 . . ?
N8 C24 H24A 109.5 . . ?
N8 C24 H24B 109.5 . . ?
H24A C24 H24B 109.5 . . ?
N8 C24 H24C 109.5 . . ?
H24A C24 H24C 109.5 . . ?
H24B C24 H24C 109.5 . . ?
C26 C25 N9 110.5(4) . . ?
C26 C25 H25A 109.5 . . ?
N9 C25 H25A 109.5 . . ?
C26 C25 H25B 109.5 . . ?
N9 C25 H25B 109.5 . . ?
H25A C25 H25B 108.1 . . ?
C25 C26 N10 110.8(4) . . ?
C25 C26 H26A 109.5 . . ?
N10 C26 H26A 109.5 . . ?
C25 C26 H26B 109.5 . . ?
N10 C26 H26B 109.5 . . ?
H26A C26 H26B 108.1 . . ?
N9 C27 H27A 109.5 . . ?
N9 C27 H27B 109.5 . . ?
H27A C27 H27B 109.5 . . ?
N9 C27 H27C 109.5 . . ?
H27A C27 H27C 109.5 . . ?
H27B C27 H27C 109.5 . . ?
N9 C28 H28A 109.5 . . ?
N9 C28 H28B 109.5 . . ?
H28A C28 H28B 109.5 . . ?
N9 C28 H28C 109.5 . . ?
H28A C28 H28C 109.5 . . ?
H28B C28 H28C 109.5 . . ?
N10 C29 H29A 109.5 . . ?
N10 C29 H29B 109.5 . . ?
H29A C29 H29B 109.5 . . ?
N10 C29 H29C 109.5 . . ?
H29A C29 H29C 109.5 . . ?
H29B C29 H29C 109.5 . . ?
N10 C30 H30A 109.5 . . ?
N10 C30 H30B 109.5 . . ?
H30A C30 H30B 109.5 . . ?
N10 C30 H30C 109.5 . . ?
H30A C30 H30C 109.5 . . ?
H30B C30 H30C 109.5 . . ?
C32 C31 N11 119.7(7) . . ?
C32 C31 H31A 107.4 . . ?
N11 C31 H31A 107.4 . . ?
C32 C31 H31B 107.4 . . ?
N11 C31 H31B 107.4 . . ?
H31A C31 H31B 106.9 . . ?
C31 C32 N12 118.2(6) . . ?
C31 C32 H32A 107.8 . . ?
N12 C32 H32A 107.8 . . ?
C31 C32 H32B 107.8 . . ?
N12 C32 H32B 107.8 . . ?
H32A C32 H32B 107.1 . . ?
N12 C33 H33A 109.5 . . ?
N12 C33 H33B 109.5 . . ?
H33A C33 H33B 109.5 . . ?
N12 C33 H33C 109.5 . . ?
H33A C33 H33C 109.5 . . ?
H33B C33 H33C 109.5 . . ?
N12 C34 H34A 109.5 . . ?
N12 C34 H34B 109.5 . . ?
H34A C34 H34B 109.5 . . ?
N12 C34 H34C 109.5 . . ?
H34A C34 H34C 109.5 . . ?
H34B C34 H34C 109.5 . . ?
N11 C35 H35A 109.5 . . ?
N11 C35 H35B 109.5 . . ?
H35A C35 H35B 109.5 . . ?
N11 C35 H35C 109.5 . . ?
H35A C35 H35C 109.5 . . ?
H35B C35 H35C 109.5 . . ?
N11 C36 H36A 109.5 . . ?
N11 C36 H36B 109.5 . . ?
H36A C36 H36B 109.5 . . ?
N11 C36 H36C 109.5 . . ?
H36A C36 H36C 109.5 . . ?
H36B C36 H36C 109.5 . . ?
C38 C37 N13 108.9(4) . . ?
C38 C37 H37 125.6 . . ?
N13 C37 H37 125.6 . . ?
C37 C38 N14 106.7(4) . . ?
C37 C38 H38 126.7 . . ?
N14 C38 H38 126.7 . . ?
N13 C39 N14 110.9(4) . . ?
N13 C39 H39 124.6 . . ?
N14 C39 H39 124.6 . . ?
C41 C40 C45 120.5(4) . . ?
C41 C40 N14 119.9(4) . . ?
C45 C40 N14 119.5(4) . . ?
C42 C41 C40 118.3(4) . . ?
C42 C41 H41 120.8 . . ?
C40 C41 H41 120.8 . . ?
C43 C42 C41 122.3(4) . . ?
C43 C42 N21 119.0(4) . . ?
C41 C42 N21 118.6(4) . . ?
C42 C43 C44 118.4(4) . . ?
C42 C43 H43 120.8 . . ?
C44 C43 H43 120.8 . . ?
C45 C44 C43 121.2(4) . . ?
C45 C44 N15 119.7(4) . . ?
C43 C44 N15 119.0(4) . . ?
C44 C45 C40 119.1(4) . . ?
C44 C45 H45 120.5 . . ?
C40 C45 H45 120.5 . . ?
C47 C46 N15 105.7(4) . . ?
C47 C46 H46 127.1 . . ?
N15 C46 H46 127.1 . . ?
N16 C47 C46 108.9(4) . . ?
N16 C47 H47 125.6 . . ?
C46 C47 H47 125.6 . . ?
N16 C48 N15 109.2(4) . . ?
N16 C48 H48 125.4 . . ?
N15 C48 H48 125.4 . . ?
C50 C49 N17 108.7(5) . . ?
C50 C49 H49 125.7 . . ?
N17 C49 H49 125.7 . . ?
C49 C50 N18 106.2(5) . . ?
C49 C50 H50 126.9 . . ?
N18 C50 H50 126.9 . . ?
N17 C51 N18 110.3(5) . . ?
N17 C51 H51 124.8 . . ?
N18 C51 H51 124.8 . . ?
C53 C52 N21 106.2(4) . . ?
C53 C52 H52 126.9 . . ?
N21 C52 H52 126.9 . . ?
C52 C53 N22 108.6(4) . . ?
C52 C53 H53 125.7 . . ?
N22 C53 H53 125.7 . . ?
N22 C54 N21 109.6(4) . . ?
N22 C54 H54 125.2 . . ?
N21 C54 H54 125.2 . . ?
C56 C55 N23 108.5(4) . . ?
C56 C55 H55 125.8 . . ?
N23 C55 H55 125.8 . . ?
C55 C56 N24 106.7(4) . . ?
C55 C56 H56 126.7 . . ?
N24 C56 H56 126.7 . . ?
N23 C57 N24 110.9(4) . . ?
N23 C57 H57 124.5 . . ?
N24 C57 H57 124.5 . . ?
C59 C58 C63 122.2(4) . . ?
C59 C58 N24 119.6(4) . . ?
C63 C58 N24 118.2(4) . . ?
C58 C59 C60 117.8(4) . . ?
C58 C59 H59 121.1 . . ?
C60 C59 H59 121.1 . . ?
C61 C60 C59 121.7(4) . . ?
C61 C60 N25 117.8(4) . . ?
C59 C60 N25 120.4(4) . . ?
C62 C61 C60 118.5(4) . . ?
C62 C61 H61 120.7 . . ?
C60 C61 H61 120.7 . . ?
C61 C62 C63 121.0(4) . . ?
C61 C62 N27 119.3(4) . . ?
C63 C62 N27 119.6(4) . . ?
C58 C63 C62 118.6(4) . . ?
C58 C63 H63 120.7 . . ?
C62 C63 H63 120.7 . . ?
C65 C64 N25 107.5(5) . . ?
C65 C64 H64 126.2 . . ?
N25 C64 H64 126.2 . . ?
C64 C65 N26 108.2(5) . . ?
C64 C65 H65 125.9 . . ?
N26 C65 H65 125.9 . . ?
N26 C66 N25 110.6(4) . . ?
N26 C66 H66 124.7 . . ?
N25 C66 H66 124.7 . . ?
C68 C67 N27 106.5(4) . . ?
C68 C67 H67 126.8 . . ?
N27 C67 H67 126.8 . . ?
C67 C68 N28 108.8(4) . . ?
C67 C68 H68 125.6 . . ?
N28 C68 H68 125.6 . . ?
N28 C69 N27 110.3(4) . . ?
N28 C69 H69 124.8 . . ?
N27 C69 H69 124.8 . . ?
C71 C70 N31 107.9(5) . . ?
C71 C70 H70 126.1 . . ?
N31 C70 H70 126.1 . . ?
C70 C71 N32 107.2(5) . . ?
C70 C71 H71 126.4 . . ?
N32 C71 H71 126.4 . . ?
N31 C72 N32 109.9(4) . . ?
N31 C72 H72 125.1 . . ?
N32 C72 H72 125.1 . . ?
C78 C73 C74 121.1(4) . . ?
C78 C73 N32 119.1(4) . . ?
C74 C73 N32 119.8(4) . . ?
C75 C74 C73 118.5(4) . . ?
C75 C74 H74 120.8 . . ?
C73 C74 H74 120.8 . . ?
C76 C75 C74 122.0(4) . . ?
C76 C75 N33 120.0(5) . . ?
C74 C75 N33 118.1(4) . . ?
C75 C76 C77 118.2(5) . . ?
C75 C76 H76 120.9 . . ?
C77 C76 H76 120.9 . . ?
C76 C77 C78 121.9(4) . . ?
C76 C77 N30 119.4(4) . . ?
C78 C77 N30 118.8(4) . . ?
C73 C78 C77 118.3(4) . . ?
C73 C78 H78 120.8 . . ?
C77 C78 H78 120.8 . . ?
C80 C79 N33 107.3(5) . . ?
C80 C79 H79 126.3 . . ?
N33 C79 H79 126.3 . . ?
C79 C80 N34 108.6(5) . . ?
C79 C80 H80 125.7 . . ?
N34 C80 H80 125.7 . . ?
N34 C81 N33 110.7(5) . . ?
N34 C81 H81 124.6 . . ?
N33 C81 H81 124.6 . . ?
C83 C82 N35 108.5(5) . . ?
C83 C82 H82 125.8 . . ?
N35 C82 H82 125.8 . . ?
C82 C83 N36 107.0(6) . . ?
C82 C83 H83 126.5 . . ?
N36 C83 H83 126.5 . . ?
N35 C84 N36 110.0(5) . . ?
N35 C84 H84 125.0 . . ?
N36 C84 H84 125.0 . . ?
C86 C85 C90 122.5(4) . . ?
C86 C85 N36 118.3(5) . . ?
C90 C85 N36 119.2(5) . . ?
C85 C86 C87 118.8(5) . . ?
C85 C86 H86 120.6 . . ?
C87 C86 H86 120.6 . . ?
C88 C87 C86 121.4(5) . . ?
C88 C87 N19 118.9(4) . . ?
C86 C87 N19 119.7(4) . . ?
C87 C88 C89 118.4(4) . . ?
C87 C88 H88 120.8 . . ?
C89 C88 H88 120.8 . . ?
C90 C89 C88 121.5(5) . . ?
C90 C89 N18 120.7(5) . . ?
C88 C89 N18 117.8(4) . . ?
C89 C90 C85 117.3(5) . . ?
C89 C90 H90 121.3 . . ?
C85 C90 H90 121.3 . . ?
C92 C91 N19 106.8(5) . . ?
C92 C91 H91 126.6 . . ?
N19 C91 H91 126.6 . . ?
C91 C92 N20 108.9(5) . . ?
C91 C92 H92 125.6 . . ?
N20 C92 H92 125.6 . . ?
N20 C93 N19 110.1(4) . . ?
N20 C93 H93 125.0 . . ?
N19 C93 H93 125.0 . . ?
C95 C94 N30 107.0(4) . . ?
C95 C94 H94 126.5 . . ?
N30 C94 H94 126.5 . . ?
C94 C95 N29 107.9(4) . . ?
C94 C95 H95 126.1 . . ?
N29 C95 H95 126.1 . . ?
N29 C96 N30 110.8(4) . . ?
N29 C96 H96 124.6 . . ?
N30 C96 H96 124.6 . . ?
O3 S1 O1 113.5(2) . . ?
O3 S1 O2 112.6(2) . . ?
O1 S1 O2 112.62(19) . . ?
O3 S1 C100 106.2(2) . . ?
O1 S1 C100 105.54(19) . . ?
O2 S1 C100 105.66(19) . . ?
O7 S2 O6 112.2(4) . . ?
O7 S2 O8 116.8(4) . . ?
O6 S2 O8 109.6(5) . . ?
O7 S2 C114 106.6(3) . . ?
O6 S2 C114 106.1(3) . . ?
O8 S2 C114 104.8(4) . . ?
C108 N100 C111 109.5(4) . . ?
C108 N100 H100 125.2 . . ?
C111 N100 H100 125.2 . . ?
C107 N101 C103 110.4(4) . . ?
C107 N101 H101 124.8 . . ?
C103 N101 H101 124.8 . . ?
C1A C104 C103 120.6(4) . . ?
C1A C104 C106 131.2(4) . . ?
C103 C104 C106 108.2(4) . . ?
C1A C100 C101 120.7(4) . . ?
C1A C100 S1 118.2(3) . . ?
C101 C100 S1 121.1(4) . . ?
C102 C101 C100 121.1(5) . . ?
C102 C101 H10D 119.4 . . ?
C100 C101 H10D 119.4 . . ?
C103 C102 C101 117.8(4) . . ?
C103 C102 H102 121.1 . . ?
C101 C102 H102 121.1 . . ?
C102 C103 N101 129.4(4) . . ?
C102 C103 C104 121.3(4) . . ?
N101 C103 C104 109.3(4) . . ?
C100 C1A C104 118.5(4) . . ?
C100 C1A H1AA 120.8 . . ?
C104 C1A H1AA 120.8 . . ?
O4 C106 C104 130.1(4) . . ?
O4 C106 C107 126.4(4) . . ?
C104 C106 C107 103.5(4) . . ?
C108 C107 N101 124.1(4) . . ?
C108 C107 C106 127.2(5) . . ?
N101 C107 C106 108.6(4) . . ?
C107 C108 N100 128.3(4) . . ?
C107 C108 C109 123.4(5) . . ?
N100 C108 C109 108.4(4) . . ?
O5 C109 C110 131.2(4) . . ?
O5 C109 C108 124.6(5) . . ?
C110 C109 C108 104.2(4) . . ?
C115 C110 C111 121.1(5) . . ?
C115 C110 C109 131.1(5) . . ?
C111 C110 C109 107.8(4) . . ?
C112 C111 N100 129.0(5) . . ?
C112 C111 C110 120.8(5) . . ?
N100 C111 C110 110.2(5) . . ?
C111 C112 C113 117.2(6) . . ?
C111 C112 H112 121.4 . . ?
C113 C112 H112 121.4 . . ?
C114 C113 C112 121.3(6) . . ?
C114 C113 H113 119.4 . . ?
C112 C113 H113 119.4 . . ?
C115 C114 C113 121.7(5) . . ?
C115 C114 S2 117.9(5) . . ?
C113 C114 S2 120.4(5) . . ?
C114 C115 C110 117.8(6) . . ?
C114 C115 H115 121.1 . . ?
C110 C115 H115 121.1 . . ?
O9 S3 O10 116.7(8) . . ?
O9 S3 O11 110.8(9) . . ?
O10 S3 O11 108.9(8) . . ?
O9 S3 C200 109.0(6) . . ?
O10 S3 C200 105.3(3) . . ?
O11 S3 C200 105.5(5) . . ?
O14 S4 O15 114.5(4) . . ?
O14 S4 O16 112.2(4) . . ?
O15 S4 O16 111.0(4) . . ?
O14 S4 C214 105.5(3) . . ?
O15 S4 C214 106.7(3) . . ?
O16 S4 C214 106.2(4) . . ?
C208 N200 C211 110.4(4) . . ?
C208 N200 H200 124.8 . . ?
C211 N200 H200 124.8 . . ?
C203 N201 C207 109.3(5) . . ?
C203 N201 H201 125.3 . . ?
C207 N201 H201 125.3 . . ?
C203 C202 C201 117.0(8) . . ?
C203 C202 H202 121.5 . . ?
C201 C202 H202 121.5 . . ?
C205 C200 C201 122.1(7) . . ?
C205 C200 S3 120.2(7) . . ?
C201 C200 S3 117.6(7) . . ?
C200 C201 C202 120.0(8) . . ?
C200 C201 H20C 120.0 . . ?
C202 C201 H20C 120.0 . . ?
N201 C203 C202 129.4(6) . . ?
N201 C203 C204 109.3(6) . . ?
C202 C203 C204 121.3(6) . . ?
C205 C204 C203 120.2(7) . . ?
C205 C204 C206 131.2(7) . . ?
C203 C204 C206 108.5(5) . . ?
C200 C205 C204 119.3(8) . . ?
C200 C205 H205 120.4 . . ?
C204 C205 H205 120.4 . . ?
O12 C206 C204 130.1(5) . . ?
O12 C206 C207 125.5(6) . . ?
C204 C206 C207 104.2(5) . . ?
C208 C207 N201 124.6(5) . . ?
C208 C207 C206 126.8(6) . . ?
N201 C207 C206 108.6(5) . . ?
C207 C208 N200 127.0(5) . . ?
C207 C208 C209 124.6(5) . . ?
N200 C208 C209 108.4(5) . . ?
O13 C209 C210 131.2(5) . . ?
O13 C209 C208 125.1(5) . . ?
C210 C209 C208 103.7(5) . . ?
C215 C210 C211 119.3(6) . . ?
C215 C210 C209 133.4(5) . . ?
C211 C210 C209 107.2(5) . . ?
N200 C211 C210 110.2(5) . . ?
N200 C211 C212 128.1(5) . . ?
C210 C211 C212 121.7(5) . . ?
C213 C212 C211 116.8(6) . . ?
C213 C212 H212 121.6 . . ?
C211 C212 H212 121.6 . . ?
C214 C213 C212 121.6(6) . . ?
C214 C213 H213 119.2 . . ?
C212 C213 H213 119.2 . . ?
C213 C214 C215 121.6(6) . . ?
C213 C214 S4 119.1(5) . . ?
C215 C214 S4 119.3(5) . . ?
C210 C215 C214 119.0(6) . . ?
C210 C215 H215 120.5 . . ?
C214 C215 H215 120.5 . . ?
O17 N308 O19 120.6(5) . . ?
O17 N308 O18 118.8(6) . . ?
O19 N308 O18 120.6(6) . . ?
O262b N307b O263 110.6(9) . . ?
O262b N307b O264 124.9(9) . . ?
O263b N307b O264 124.3(9) . . ?
O302 N300 O300 124.4(15) . . ?
O302 N300 O39 117.0(12) . . ?
O300 N300 O39 118.7(13) . . ?
O304 N301 O306 119.0(4) . . ?
O304 N301 O305 122.0(5) . . ?
O306 N301 O305 119.0(5) . . ?
O313 N302 O311 120.0(5) . . ?
O313 N302 O312 119.7(5) . . ?
O311 N302 O312 120.3(5) . . ?

loop_
_geom_bond_atom_site_label_1
_geom_bond_atom_site_label_2
_geom_bond_distance
_geom_bond_site_symmetry_2
_geom_bond_publ_flag
PD1 N13 2.020(4) . ?
PD1 N17 2.035(4) . ?
PD1 N1 2.045(4) . ?
PD1 N2 2.051(5) . ?
PD2 N20 2.014(4) . ?
PD2 N16 2.031(3) . ?
PD2 N4 2.061(4) . ?
PD2 N3 2.067(4) . ?
PD3 N31 2.033(4) . ?
PD3 N26 2.036(4) . ?
PD3 N6 2.061(4) . ?
PD3 N5 2.065(4) . ?
PD4 N28 2.028(4) . ?
PD4 N29 2.031(4) . ?
PD4 N7 2.052(5) . ?
PD4 N8 2.067(4) . ?
PD5 N22 2.021(4) . ?
PD5 N23 2.021(3) . ?
PD5 N9 2.050(4) . ?
PD5 N10 2.063(4) . ?
PD6 N35 2.011(5) . ?
PD6 N34 2.015(4) . ?
PD6 N12 2.056(5) . ?
PD6 N11 2.063(6) . ?
N1 C3 1.483(8) . ?
N1 C1 1.484(9) . ?
N1 C4 1.501(7) . ?
N2 C6 1.477(8) . ?
N2 C5 1.482(8) . ?
N2 C2 1.493(7) . ?
N3 C10 1.461(9) . ?
N3 C8 1.470(8) . ?
N3 C9 1.476(8) . ?
N4 C12 1.455(9) . ?
N4 C11 1.467(8) . ?
N4 C7 1.491(9) . ?
N5 C14 1.456(8) . ?
N5 C15 1.467(9) . ?
N5 C16 1.502(9) . ?
N6 C18 1.467(8) . ?
N6 C17 1.483(8) . ?
N6 C13 1.497(8) . ?
N7 C22 1.467(9) . ?
N7 C19 1.481(8) . ?
N7 C21 1.502(9) . ?
N8 C24 1.437(11) . ?
N8 C23 1.459(9) . ?
N8 C20 1.462(10) . ?
N9 C27 1.484(7) . ?
N9 C28 1.484(6) . ?
N9 C25 1.494(7) . ?
N10 C26 1.483(7) . ?
N10 C30 1.485(6) . ?
N10 C29 1.501(7) . ?
N11 C31 1.414(11) . ?
N11 C36 1.434(11) . ?
N11 C35 1.465(10) . ?
N12 C33 1.450(8) . ?
N12 C34 1.466(10) . ?
N12 C32 1.561(12) . ?
N13 C39 1.316(6) . ?
N13 C37 1.391(5) . ?
N14 C39 1.350(5) . ?
N14 C38 1.391(5) . ?
N14 C40 1.407(5) . ?
N15 C48 1.356(5) . ?
N15 C46 1.377(6) . ?
N15 C44 1.430(5) . ?
N16 C48 1.317(6) . ?
N16 C47 1.357(6) . ?
N17 C51 1.324(6) . ?
N17 C49 1.376(7) . ?
N18 C51 1.335(7) . ?
N18 C50 1.376(6) . ?
N18 C89 1.428(7) . ?
N19 C93 1.345(5) . ?
N19 C91 1.369(7) . ?
N19 C87 1.419(6) . ?
N20 C93 1.318(6) . ?
N20 C92 1.367(6) . ?
N21 C54 1.345(6) . ?
N21 C52 1.385(5) . ?
N21 C42 1.418(5) . ?
N22 C54 1.324(5) . ?
N22 C53 1.378(6) . ?
N23 C57 1.324(5) . ?
N23 C55 1.374(6) . ?
N24 C57 1.332(5) . ?
N24 C56 1.390(5) . ?
N24 C58 1.427(5) . ?
N25 C66 1.348(6) . ?
N25 C64 1.373(7) . ?
N25 C60 1.422(6) . ?
N26 C66 1.304(6) . ?
N26 C65 1.376(7) . ?
N27 C69 1.349(5) . ?
N27 C67 1.393(6) . ?
N27 C62 1.416(5) . ?
N28 C69 1.306(6) . ?
N28 C68 1.381(6) . ?
N29 C96 1.304(6) . ?
N29 C95 1.385(6) . ?
N30 C96 1.346(6) . ?
N30 C94 1.383(6) . ?
N30 C77 1.424(6) . ?
N31 C72 1.310(6) . ?
N31 C70 1.377(6) . ?
N32 C72 1.352(6) . ?
N32 C71 1.372(7) . ?
N32 C73 1.427(6) . ?
N33 C81 1.338(6) . ?
N33 C79 1.364(7) . ?
N33 C75 1.426(5) . ?
N34 C81 1.312(6) . ?
N34 C80 1.363(8) . ?
N35 C84 1.321(6) . ?
N35 C82 1.374(8) . ?
N36 C84 1.340(7) . ?
N36 C83 1.370(7) . ?
N36 C85 1.434(6) . ?
C1 C2 1.467(10) . ?
C1 H1A 0.9900 . ?
C1 H1B 0.9900 . ?
C2 H2A 0.9900 . ?
C2 H2B 0.9900 . ?
C3 H3A 0.9800 . ?
C3 H3B 0.9800 . ?
C3 H3C 0.9800 . ?
C4 H4A 0.9800 . ?
C4 H4B 0.9800 . ?
C4 H4C 0.9800 . ?
C5 H5A 0.9800 . ?
C5 H5B 0.9800 . ?
C5 H5C 0.9800 . ?
C6 H6A 0.9800 . ?
C6 H6B 0.9800 . ?
C6 H6C 0.9800 . ?
C7 C8 1.363(12) . ?
C7 H7A 0.9900 . ?
C7 H7B 0.9900 . ?
C8 H8A 0.9900 . ?
C8 H8B 0.9900 . ?
C9 H9A 0.9800 . ?
C9 H9B 0.9800 . ?
C9 H9C 0.9800 . ?
C10 H10A 0.9800 . ?
C10 H10B 0.9800 . ?
C10 H10C 0.9800 . ?
C11 H11A 0.9800 . ?
C11 H11B 0.9800 . ?
C11 H11C 0.9800 . ?
C13 C14 1.469(10) . ?
C13 H13A 0.9900 . ?
C13 H13B 0.9900 . ?
C12 H12A 0.9800 . ?
C12 H12B 0.9800 . ?
C12 H12C 0.9800 . ?
C14 H14A 0.9900 . ?
C14 H14B 0.9900 . ?
C15 H15A 0.9800 . ?
C15 H15B 0.9800 . ?
C15 H15C 0.9800 . ?
C16 H16A 0.9800 . ?
C16 H16B 0.9800 . ?
C16 H16C 0.9800 . ?
C17 H17A 0.9800 . ?
C17 H17B 0.9800 . ?
C17 H17C 0.9800 . ?
C18 H18A 0.9800 . ?
C18 H18B 0.9800 . ?
C18 H18C 0.9800 . ?
C19 C20 1.335(11) . ?
C19 H19A 0.9900 . ?
C19 H19B 0.9900 . ?
C20 H20A 0.9900 . ?
C20 H20B 0.9900 . ?
C21 H21A 0.9800 . ?
C21 H21B 0.9800 . ?
C21 H21C 0.9800 . ?
C22 H22A 0.9800 . ?
C22 H22B 0.9800 . ?
C22 H22C 0.9800 . ?
C23 H23A 0.9800 . ?
C23 H23B 0.9800 . ?
C23 H23C 0.9800 . ?
C24 H24A 0.9800 . ?
C24 H24B 0.9800 . ?
C24 H24C 0.9800 . ?
C25 C26 1.461(8) . ?
C25 H25A 0.9900 . ?
C25 H25B 0.9900 . ?
C26 H26A 0.9900 . ?
C26 H26B 0.9900 . ?
C27 H27A 0.9800 . ?
C27 H27B 0.9800 . ?
C27 H27C 0.9800 . ?
C28 H28A 0.9800 . ?
C28 H28B 0.9800 . ?
C28 H28C 0.9800 . ?
C29 H29A 0.9800 . ?
C29 H29B 0.9800 . ?
C29 H29C 0.9800 . ?
C30 H30A 0.9800 . ?
C30 H30B 0.9800 . ?
C30 H30C 0.9800 . ?
C31 C32 1.324(14) . ?
C31 H31A 0.9900 . ?
C31 H31B 0.9900 . ?
C32 H32A 0.9900 . ?
C32 H32B 0.9900 . ?
C33 H33A 0.9800 . ?
C33 H33B 0.9800 . ?
C33 H33C 0.9800 . ?
C34 H34A 0.9800 . ?
C34 H34B 0.9800 . ?
C34 H34C 0.9800 . ?
C35 H35A 0.9800 . ?
C35 H35B 0.9800 . ?
C35 H35C 0.9800 . ?
C36 H36A 0.9800 . ?
C36 H36B 0.9800 . ?
C36 H36C 0.9800 . ?
C37 C38 1.346(6) . ?
C37 H37 0.9500 . ?
C38 H38 0.9500 . ?
C39 H39 0.9500 . ?
C40 C41 1.388(5) . ?
C40 C45 1.407(6) . ?
C41 C42 1.386(6) . ?
C41 H41 0.9500 . ?
C42 C43 1.375(6) . ?
C43 C44 1.396(6) . ?
C43 H43 0.9500 . ?
C44 C45 1.372(6) . ?
C45 H45 0.9500 . ?
C46 C47 1.365(6) . ?
C46 H46 0.9500 . ?
C47 H47 0.9500 . ?
C48 H48 0.9500 . ?
C49 C50 1.359(8) . ?
C49 H49 0.9500 . ?
C50 H50 0.9500 . ?
C51 H51 0.9500 . ?
C52 C53 1.354(6) . ?
C52 H52 0.9500 . ?
C53 H53 0.9500 . ?
C54 H54 0.9500 . ?
C55 C56 1.353(6) . ?
C55 H55 0.9500 . ?
C56 H56 0.9500 . ?
C57 H57 0.9500 . ?
C58 C59 1.372(6) . ?
C58 C63 1.386(6) . ?
C59 C60 1.393(6) . ?
C59 H59 0.9500 . ?
C60 C61 1.390(6) . ?
C61 C62 1.384(6) . ?
C61 H61 0.9500 . ?
C62 C63 1.388(5) . ?
C63 H63 0.9500 . ?
C64 C65 1.338(8) . ?
C64 H64 0.9500 . ?
C65 H65 0.9500 . ?
C66 H66 0.9500 . ?
C67 C68 1.339(6) . ?
C67 H67 0.9500 . ?
C68 H68 0.9500 . ?
C69 H69 0.9500 . ?
C70 C71 1.351(8) . ?
C70 H70 0.9500 . ?
C71 H71 0.9500 . ?
C72 H72 0.9500 . ?
C73 C78 1.376(7) . ?
C73 C74 1.399(6) . ?
C74 C75 1.392(7) . ?
C74 H74 0.9500 . ?
C75 C76 1.366(7) . ?
C76 C77 1.393(6) . ?
C76 H76 0.9500 . ?
C77 C78 1.393(7) . ?
C78 H78 0.9500 . ?
C79 C80 1.339(8) . ?
C79 H79 0.9500 . ?
C80 H80 0.9500 . ?
C81 H81 0.9500 . ?
C82 C83 1.343(9) . ?
C82 H82 0.9500 . ?
C83 H83 0.9500 . ?
C84 H84 0.9500 . ?
C85 C86 1.360(7) . ?
C85 C90 1.389(8) . ?
C86 C87 1.384(6) . ?
C86 H86 0.9500 . ?
C87 C88 1.375(7) . ?
C88 C89 1.394(7) . ?
C88 H88 0.9500 . ?
C89 C90 1.388(7) . ?
C90 H90 0.9500 . ?
C91 C92 1.344(7) . ?
C91 H91 0.9500 . ?
C92 H92 0.9500 . ?
C93 H93 0.9500 . ?
C94 C95 1.352(7) . ?
C94 H94 0.9500 . ?
C95 H95 0.9500 . ?
C96 H96 0.9500 . ?
S1 O3 1.447(3) . ?
S1 O1 1.450(3) . ?
S1 O2 1.461(3) . ?
S1 C100 1.775(4) . ?
S2 O7 1.435(5) . ?
S2 O6 1.447(7) . ?
S2 O8 1.448(8) . ?
S2 C114 1.784(6) . ?
O4 C106 1.216(6) . ?
O5 C109 1.226(6) . ?
N100 C108 1.364(7) . ?
N100 C111 1.388(6) . ?
N100 H100 0.8800 . ?
N101 C107 1.366(7) . ?
N101 C103 1.389(6) . ?
N101 H101 0.8800 . ?
C104 C1A 1.382(6) . ?
C104 C103 1.408(6) . ?
C104 C106 1.472(7) . ?
C100 C1A 1.375(6) . ?
C100 C101 1.413(6) . ?
C101 C102 1.380(6) . ?
C101 H10D 0.9500 . ?
C102 C103 1.378(7) . ?
C102 H102 0.9500 . ?
C1A H1AA 0.9500 . ?
C106 C107 1.497(6) . ?
C107 C108 1.359(7) . ?
C108 C109 1.496(6) . ?
C109 C110 1.452(7) . ?
C110 C115 1.389(7) . ?
C110 C111 1.398(7) . ?
C111 C112 1.381(8) . ?
C112 C113 1.398(8) . ?
C112 H112 0.9500 . ?
C113 C114 1.380(9) . ?
C113 H113 0.9500 . ?
C114 C115 1.364(9) . ?
C115 H115 0.9500 . ?
S3 O9 1.297(11) . ?
S3 O10 1.398(7) . ?
S3 O11 1.482(11) . ?
S3 C200 1.767(7) . ?
S4 O14 1.416(5) . ?
S4 O15 1.421(6) . ?
S4 O16 1.487(6) . ?
S4 C214 1.763(6) . ?
O12 C206 1.245(8) . ?
O13 C209 1.222(7) . ?
N200 C208 1.357(7) . ?
N200 C211 1.368(7) . ?
N200 H200 0.8800 . ?
N201 C203 1.373(7) . ?
N201 C207 1.390(8) . ?
N201 H201 0.8800 . ?
C202 C203 1.380(10) . ?
C202 C201 1.421(10) . ?
C202 H202 0.9500 . ?
C200 C205 1.333(13) . ?
C200 C201 1.416(13) . ?
C201 H20C 0.9500 . ?
C203 C204 1.423(9) . ?
C204 C205 1.386(8) . ?
C204 C206 1.434(10) . ?
C205 H205 0.9500 . ?
C206 C207 1.482(7) . ?
C207 C208 1.352(8) . ?
C208 C209 1.491(6) . ?
C209 C210 1.467(8) . ?
C210 C215 1.379(7) . ?
C210 C211 1.400(8) . ?
C211 C212 1.408(9) . ?
C212 C213 1.381(9) . ?
C212 H212 0.9500 . ?
C213 C214 1.367(9) . ?
C213 H213 0.9500 . ?
C214 C215 1.381(9) . ?
C215 H215 0.9500 . ?
O17 N308 1.225(6) . ?
O18 N308 1.292(6) . ?
O19 N308 1.261(7) . ?
O264b N307 1.376(8) . ?
O262b N307 1.336(8) . ?
O263b N307 1.350(8) . ?
O39 N300 1.252(15) . ?
O300 N300 1.144(11) . ?
O302 N300 1.112(15) . ?
O304 N301 1.238(6) . ?
O305 N301 1.248(6) . ?
O306 N301 1.242(5) . ?
O311 N302 1.240(6) . ?
O312 N302 1.258(6) . ?
O313 N302 1.211(6) . ?

loop_
_geom_torsion_atom_site_label_1
_geom_torsion_atom_site_label_2
_geom_torsion_atom_site_label_3
_geom_torsion_atom_site_label_4
_geom_torsion
_geom_torsion_site_symmetry_1
_geom_torsion_site_symmetry_2
_geom_torsion_site_symmetry_3
_geom_torsion_site_symmetry_4
_geom_torsion_publ_flag
C3 N1 C1 C2 160.6(5) . . . . ?
C4 N1 C1 C2 -80.0(6) . . . . ?
PD1 N1 C1 C2 39.0(6) . . . . ?
N1 C1 C2 N2 -52.6(7) . . . . ?
C6 N2 C2 C1 159.1(6) . . . . ?
C5 N2 C2 C1 -82.9(7) . . . . ?
PD1 N2 C2 C1 37.8(6) . . . . ?
C12 N4 C7 C8 -89.9(10) . . . . ?
C11 N4 C7 C8 148.8(10) . . . . ?
PD2 N4 C7 C8 30.8(11) . . . . ?
N4 C7 C8 N3 -42.6(14) . . . . ?
C10 N3 C8 C7 150.5(10) . . . . ?
C9 N3 C8 C7 -89.7(10) . . . . ?
PD2 N3 C8 C7 29.0(11) . . . . ?
C18 N6 C13 C14 -82.6(7) . . . . ?
C17 N6 C13 C14 155.8(6) . . . . ?
PD3 N6 C13 C14 35.2(7) . . . . ?
C15 N5 C14 C13 158.8(6) . . . . ?
C16 N5 C14 C13 -81.1(7) . . . . ?
PD3 N5 C14 C13 37.1(7) . . . . ?
N6 C13 C14 N5 -50.5(9) . . . . ?
C22 N7 C19 C20 -145.7(12) . . . . ?
C21 N7 C19 C20 94.7(12) . . . . ?
PD4 N7 C19 C20 -24.2(12) . . . . ?
N7 C19 C20 N8 34.2(18) . . . . ?
C24 N8 C20 C19 99.9(13) . . . . ?
C23 N8 C20 C19 -142.4(12) . . . . ?
PD4 N8 C20 C19 -24.0(15) . . . . ?
C27 N9 C25 C26 165.1(5) . . . . ?
C28 N9 C25 C26 -75.9(6) . . . . ?
PD5 N9 C25 C26 41.8(5) . . . . ?
N9 C25 C26 N10 -53.1(6) . . . . ?
C30 N10 C26 C25 158.0(5) . . . . ?
C29 N10 C26 C25 -82.9(6) . . . . ?
PD5 N10 C26 C25 34.8(5) . . . . ?
C36 N11 C31 C32 136.3(12) . . . . ?
C35 N11 C31 C32 -104.0(12) . . . . ?
PD6 N11 C31 C32 17.9(12) . . . . ?
N11 C31 C32 N12 -28.4(18) . . . . ?
C33 N12 C32 C31 141.7(12) . . . . ?
C34 N12 C32 C31 -96.2(15) . . . . ?
PD6 N12 C32 C31 21.8(14) . . . . ?
C39 N13 C37 C38 0.4(5) . . . . ?
PD1 N13 C37 C38 177.0(3) . . . . ?
N13 C37 C38 N14 -0.5(5) . . . . ?
C39 N14 C38 C37 0.5(5) . . . . ?
C40 N14 C38 C37 -179.7(4) . . . . ?
C37 N13 C39 N14 -0.1(5) . . . . ?
PD1 N13 C39 N14 -177.1(3) . . . . ?
C38 N14 C39 N13 -0.2(5) . . . . ?
C40 N14 C39 N13 180.0(4) . . . . ?
C39 N14 C40 C41 164.1(4) . . . . ?
C38 N14 C40 C41 -15.6(6) . . . . ?
C39 N14 C40 C45 -18.1(6) . . . . ?
C38 N14 C40 C45 162.1(4) . . . . ?
C45 C40 C41 C42 2.0(6) . . . . ?
N14 C40 C41 C42 179.7(4) . . . . ?
C40 C41 C42 C43 0.8(6) . . . . ?
C40 C41 C42 N21 -178.7(4) . . . . ?
C54 N21 C42 C43 -41.6(6) . . . . ?
C52 N21 C42 C43 139.9(5) . . . . ?
C54 N21 C42 C41 138.0(4) . . . . ?
C52 N21 C42 C41 -40.5(6) . . . . ?
C41 C42 C43 C44 -1.5(7) . . . . ?
N21 C42 C43 C44 178.0(4) . . . . ?
C42 C43 C44 C45 -0.6(6) . . . . ?
C42 C43 C44 N15 178.5(4) . . . . ?
C48 N15 C44 C45 28.4(6) . . . . ?
C46 N15 C44 C45 -154.3(4) . . . . ?
C48 N15 C44 C43 -150.7(4) . . . . ?
C46 N15 C44 C43 26.6(6) . . . . ?
C43 C44 C45 C40 3.3(6) . . . . ?
N15 C44 C45 C40 -175.8(4) . . . . ?
C41 C40 C45 C44 -4.0(6) . . . . ?
N14 C40 C45 C44 178.3(4) . . . . ?
C48 N15 C46 C47 -1.1(5) . . . . ?
C44 N15 C46 C47 -178.8(4) . . . . ?
C48 N16 C47 C46 -1.2(5) . . . . ?
PD2 N16 C47 C46 -178.4(3) . . . . ?
N15 C46 C47 N16 1.4(5) . . . . ?
C47 N16 C48 N15 0.5(5) . . . . ?
PD2 N16 C48 N15 177.9(3) . . . . ?
C46 N15 C48 N16 0.4(5) . . . . ?
C44 N15 C48 N16 178.1(4) . . . . ?
C51 N17 C49 C50 -0.8(6) . . . . ?
PD1 N17 C49 C50 -177.5(3) . . . . ?
N17 C49 C50 N18 0.8(6) . . . . ?
C51 N18 C50 C49 -0.4(6) . . . . ?
C89 N18 C50 C49 179.5(5) . . . . ?
C49 N17 C51 N18 0.5(5) . . . . ?
PD1 N17 C51 N18 177.4(3) . . . . ?
C50 N18 C51 N17 -0.1(6) . . . . ?
C89 N18 C51 N17 -180.0(4) . . . . ?
C54 N21 C52 C53 0.7(5) . . . . ?
C42 N21 C52 C53 179.4(4) . . . . ?
N21 C52 C53 N22 -0.2(5) . . . . ?
C54 N22 C53 C52 -0.3(5) . . . . ?
PD5 N22 C53 C52 -166.3(3) . . . . ?
C53 N22 C54 N21 0.7(5) . . . . ?
PD5 N22 C54 N21 167.2(3) . . . . ?
C52 N21 C54 N22 -0.9(5) . . . . ?
C42 N21 C54 N22 -179.6(4) . . . . ?
C57 N23 C55 C56 1.7(5) . . . . ?
PD5 N23 C55 C56 167.8(3) . . . . ?
N23 C55 C56 N24 -0.5(5) . . . . ?
C57 N24 C56 C55 -0.9(5) . . . . ?
C58 N24 C56 C55 176.8(4) . . . . ?
C55 N23 C57 N24 -2.3(5) . . . . ?
PD5 N23 C57 N24 -169.5(3) . . . . ?
C56 N24 C57 N23 2.0(5) . . . . ?
C58 N24 C57 N23 -175.7(4) . . . . ?
C57 N24 C58 C59 -163.8(4) . . . . ?
C56 N24 C58 C59 18.9(6) . . . . ?
C57 N24 C58 C63 19.1(6) . . . . ?
C56 N24 C58 C63 -158.1(4) . . . . ?
C63 C58 C59 C60 -0.9(6) . . . . ?
N24 C58 C59 C60 -177.8(4) . . . . ?
C58 C59 C60 C61 -2.0(6) . . . . ?
C58 C59 C60 N25 175.0(4) . . . . ?
C66 N25 C60 C61 41.3(6) . . . . ?
C64 N25 C60 C61 -143.5(6) . . . . ?
C66 N25 C60 C59 -135.8(4) . . . . ?
C64 N25 C60 C59 39.4(7) . . . . ?
C59 C60 C61 C62 2.7(6) . . . . ?
N25 C60 C61 C62 -174.4(4) . . . . ?
C60 C61 C62 C63 -0.6(6) . . . . ?
C60 C61 C62 N27 175.6(4) . . . . ?
C69 N27 C62 C61 -20.2(6) . . . . ?
C67 N27 C62 C61 157.6(4) . . . . ?
C69 N27 C62 C63 156.1(4) . . . . ?
C67 N27 C62 C63 -26.2(6) . . . . ?
C59 C58 C63 C62 2.9(6) . . . . ?
N24 C58 C63 C62 179.9(4) . . . . ?
C61 C62 C63 C58 -2.2(6) . . . . ?
N27 C62 C63 C58 -178.3(4) . . . . ?
C66 N25 C64 C65 -0.4(7) . . . . ?
C60 N25 C64 C65 -176.2(5) . . . . ?
N25 C64 C65 N26 0.3(8) . . . . ?
C66 N26 C65 C64 -0.2(7) . . . . ?
PD3 N26 C65 C64 -175.5(4) . . . . ?
C65 N26 C66 N25 0.0(6) . . . . ?
PD3 N26 C66 N25 175.6(3) . . . . ?
C64 N25 C66 N26 0.2(6) . . . . ?
C60 N25 C66 N26 176.4(4) . . . . ?
C69 N27 C67 C68 -0.1(5) . . . . ?
C62 N27 C67 C68 -178.2(4) . . . . ?
N27 C67 C68 N28 0.0(5) . . . . ?
C69 N28 C68 C67 0.1(5) . . . . ?
PD4 N28 C68 C67 171.4(3) . . . . ?
C68 N28 C69 N27 -0.2(5) . . . . ?
PD4 N28 C69 N27 -172.2(3) . . . . ?
C67 N27 C69 N28 0.2(5) . . . . ?
C62 N27 C69 N28 178.3(4) . . . . ?
C72 N31 C70 C71 0.0(6) . . . . ?
PD3 N31 C70 C71 170.2(4) . . . . ?
N31 C70 C71 N32 -0.4(6) . . . . ?
C72 N32 C71 C70 0.6(6) . . . . ?
C73 N32 C71 C70 -179.5(4) . . . . ?
C70 N31 C72 N32 0.4(5) . . . . ?
PD3 N31 C72 N32 -170.8(3) . . . . ?
C71 N32 C72 N31 -0.6(5) . . . . ?
C73 N32 C72 N31 179.4(4) . . . . ?
C72 N32 C73 C78 -15.1(6) . . . . ?
C71 N32 C73 C78 164.9(5) . . . . ?
C72 N32 C73 C74 166.8(4) . . . . ?
C71 N32 C73 C74 -13.1(7) . . . . ?
C78 C73 C74 C75 1.9(7) . . . . ?
N32 C73 C74 C75 179.9(4) . . . . ?
C73 C74 C75 C76 0.7(7) . . . . ?
C73 C74 C75 N33 -179.7(4) . . . . ?
C81 N33 C75 C76 -19.5(8) . . . . ?
C79 N33 C75 C76 158.1(6) . . . . ?
C81 N33 C75 C74 160.9(5) . . . . ?
C79 N33 C75 C74 -21.5(9) . . . . ?
C74 C75 C76 C77 -1.1(7) . . . . ?
N33 C75 C76 C77 179.3(4) . . . . ?
C75 C76 C77 C78 -1.0(7) . . . . ?
C75 C76 C77 N30 176.8(4) . . . . ?
C96 N30 C77 C76 -152.0(4) . . . . ?
C94 N30 C77 C76 23.6(6) . . . . ?
C96 N30 C77 C78 25.9(6) . . . . ?
C94 N30 C77 C78 -158.5(4) . . . . ?
C74 C73 C78 C77 -3.9(7) . . . . ?
N32 C73 C78 C77 178.1(4) . . . . ?
C76 C77 C78 C73 3.5(6) . . . . ?
N30 C77 C78 C73 -174.4(4) . . . . ?
C81 N33 C79 C80 -0.8(8) . . . . ?
C75 N33 C79 C80 -178.7(6) . . . . ?
N33 C79 C80 N34 1.0(9) . . . . ?
C81 N34 C80 C79 -0.8(8) . . . . ?
PD6 N34 C80 C79 -171.5(5) . . . . ?
C80 N34 C81 N33 0.3(7) . . . . ?
PD6 N34 C81 N33 170.8(4) . . . . ?
C79 N33 C81 N34 0.3(7) . . . . ?
C75 N33 C81 N34 178.3(5) . . . . ?
C84 N35 C82 C83 1.1(8) . . . . ?
PD6 N35 C82 C83 168.7(5) . . . . ?
N35 C82 C83 N36 -1.4(9) . . . . ?
C84 N36 C83 C82 1.3(8) . . . . ?
C85 N36 C83 C82 178.8(6) . . . . ?
C82 N35 C84 N36 -0.3(6) . . . . ?
PD6 N35 C84 N36 -168.1(3) . . . . ?
C83 N36 C84 N35 -0.6(6) . . . . ?
C85 N36 C84 N35 -178.2(5) . . . . ?
C84 N36 C85 C86 37.7(7) . . . . ?
C83 N36 C85 C86 -139.4(7) . . . . ?
C84 N36 C85 C90 -143.1(5) . . . . ?
C83 N36 C85 C90 39.7(9) . . . . ?
C90 C85 C86 C87 0.9(8) . . . . ?
N36 C85 C86 C87 -179.9(5) . . . . ?
C85 C86 C87 C88 0.4(8) . . . . ?
C85 C86 C87 N19 -177.5(5) . . . . ?
C93 N19 C87 C88 -19.1(7) . . . . ?
C91 N19 C87 C88 161.0(5) . . . . ?
C93 N19 C87 C86 158.9(5) . . . . ?
C91 N19 C87 C86 -21.1(8) . . . . ?
C86 C87 C88 C89 -2.0(8) . . . . ?
N19 C87 C88 C89 175.9(5) . . . . ?
C87 C88 C89 C90 2.5(8) . . . . ?
C87 C88 C89 N18 -176.7(5) . . . . ?
C51 N18 C89 C90 -137.0(5) . . . . ?
C50 N18 C89 C90 43.1(8) . . . . ?
C51 N18 C89 C88 42.2(7) . . . . ?
C50 N18 C89 C88 -137.7(5) . . . . ?
C88 C89 C90 C85 -1.2(8) . . . . ?
N18 C89 C90 C85 177.9(5) . . . . ?
C86 C85 C90 C89 -0.5(8) . . . . ?
N36 C85 C90 C89 -179.7(5) . . . . ?
C93 N19 C91 C92 0.1(6) . . . . ?
C87 N19 C91 C92 -180.0(5) . . . . ?
N19 C91 C92 N20 0.0(7) . . . . ?
C93 N20 C92 C91 -0.1(6) . . . . ?
PD2 N20 C92 C91 -179.3(4) . . . . ?
C92 N20 C93 N19 0.2(5) . . . . ?
PD2 N20 C93 N19 179.5(3) . . . . ?
C91 N19 C93 N20 -0.2(5) . . . . ?
C87 N19 C93 N20 179.9(4) . . . . ?
C96 N30 C94 C95 -1.0(5) . . . . ?
C77 N30 C94 C95 -177.2(4) . . . . ?
N30 C94 C95 N29 1.1(5) . . . . ?
C96 N29 C95 C94 -0.8(5) . . . . ?
PD4 N29 C95 C94 -178.4(3) . . . . ?
C95 N29 C96 N30 0.2(5) . . . . ?
PD4 N29 C96 N30 177.9(3) . . . . ?
C94 N30 C96 N29 0.5(5) . . . . ?
C77 N30 C96 N29 176.8(4) . . . . ?
O3 S1 C100 C1A 174.7(3) . . . . ?
O1 S1 C100 C1A 54.0(4) . . . . ?
O2 S1 C100 C1A -65.5(4) . . . . ?
O3 S1 C100 C101 -3.3(4) . . . . ?
O1 S1 C100 C101 -124.0(4) . . . . ?
O2 S1 C100 C101 116.5(4) . . . . ?
C1A C100 C101 C102 -1.9(7) . . . . ?
S1 C100 C101 C102 176.1(3) . . . . ?
C100 C101 C102 C103 0.7(7) . . . . ?
C101 C102 C103 N101 -177.7(4) . . . . ?
C101 C102 C103 C104 1.5(7) . . . . ?
C107 N101 C103 C102 -179.9(5) . . . . ?
C107 N101 C103 C104 0.7(5) . . . . ?
C1A C104 C103 C102 -2.7(7) . . . . ?
C106 C104 C103 C102 179.6(4) . . . . ?
C1A C104 C103 N101 176.7(4) . . . . ?
C106 C104 C103 N101 -1.0(5) . . . . ?
C101 C100 C1A C104 0.7(6) . . . . ?
S1 C100 C1A C104 -177.3(3) . . . . ?
C103 C104 C1A C100 1.5(6) . . . . ?
C106 C104 C1A C100 178.6(4) . . . . ?
C1A C104 C106 O4 2.6(8) . . . . ?
C103 C104 C106 O4 -180.0(5) . . . . ?
C1A C104 C106 C107 -176.5(4) . . . . ?
C103 C104 C106 C107 0.9(5) . . . . ?
C103 N101 C107 C108 -178.7(4) . . . . ?
C103 N101 C107 C106 -0.1(5) . . . . ?
O4 C106 C107 C108 -1.1(8) . . . . ?
C104 C106 C107 C108 178.1(5) . . . . ?
O4 C106 C107 N101 -179.7(5) . . . . ?
C104 C106 C107 N101 -0.5(5) . . . . ?
N101 C107 C108 N100 -179.0(5) . . . . ?
C106 C107 C108 N100 2.7(8) . . . . ?
N101 C107 C108 C109 1.9(7) . . . . ?
C106 C107 C108 C109 -176.4(4) . . . . ?
C111 N100 C108 C107 -178.7(5) . . . . ?
C111 N100 C108 C109 0.5(5) . . . . ?
C107 C108 C109 O5 0.6(8) . . . . ?
N100 C108 C109 O5 -178.7(5) . . . . ?
C107 C108 C109 C110 178.8(4) . . . . ?
N100 C108 C109 C110 -0.4(5) . . . . ?
O5 C109 C110 C115 -3.5(9) . . . . ?
C108 C109 C110 C115 178.4(5) . . . . ?
O5 C109 C110 C111 178.3(5) . . . . ?
C108 C109 C110 C111 0.2(5) . . . . ?
C108 N100 C111 C112 178.4(5) . . . . ?
C108 N100 C111 C110 -0.4(6) . . . . ?
C115 C110 C111 C112 2.8(8) . . . . ?
C109 C110 C111 C112 -178.8(5) . . . . ?
C115 C110 C111 N100 -178.4(5) . . . . ?
C109 C110 C111 N100 0.1(6) . . . . ?
N100 C111 C112 C113 -179.8(5) . . . . ?
C110 C111 C112 C113 -1.2(8) . . . . ?
C111 C112 C113 C114 0.3(9) . . . . ?
C112 C113 C114 C115 -1.1(10) . . . . ?
C112 C113 C114 S2 -180.0(5) . . . . ?
O7 S2 C114 C115 -47.0(6) . . . . ?
O6 S2 C114 C115 72.7(6) . . . . ?
O8 S2 C114 C115 -171.4(6) . . . . ?
O7 S2 C114 C113 131.9(6) . . . . ?
O6 S2 C114 C113 -108.4(6) . . . . ?
O8 S2 C114 C113 7.5(7) . . . . ?
C113 C114 C115 C110 2.6(9) . . . . ?
S2 C114 C115 C110 -178.5(4) . . . . ?
C111 C110 C115 C114 -3.4(8) . . . . ?
C109 C110 C115 C114 178.6(5) . . . . ?
O9 S3 C200 C205 -137.1(11) . . . . ?
O10 S3 C200 C205 97.1(7) . . . . ?
O11 S3 C200 C205 -18.0(10) . . . . ?
O9 S3 C200 C201 44.6(11) . . . . ?
O10 S3 C200 C201 -81.3(7) . . . . ?
O11 S3 C200 C201 163.6(9) . . . . ?
C205 C200 C201 C202 -3.3(11) . . . . ?
S3 C200 C201 C202 175.0(5) . . . . ?
C203 C202 C201 C200 1.8(9) . . . . ?
C207 N201 C203 C202 178.3(5) . . . . ?
C207 N201 C203 C204 0.1(6) . . . . ?
C201 C202 C203 N201 -177.5(5) . . . . ?
C201 C202 C203 C204 0.5(8) . . . . ?
N201 C203 C204 C205 176.9(5) . . . . ?
C202 C203 C204 C205 -1.4(8) . . . . ?
N201 C203 C204 C206 -1.4(6) . . . . ?
C202 C203 C204 C206 -179.8(5) . . . . ?
C201 C200 C205 C204 2.4(11) . . . . ?
S3 C200 C205 C204 -175.9(5) . . . . ?
C203 C204 C205 C200 -0.1(9) . . . . ?
C206 C204 C205 C200 177.9(6) . . . . ?
C205 C204 C206 O12 -0.3(11) . . . . ?
C203 C204 C206 O12 177.9(6) . . . . ?
C205 C204 C206 C207 -176.1(6) . . . . ?
C203 C204 C206 C207 2.0(6) . . . . ?
C203 N201 C207 C208 -177.9(5) . . . . ?
C203 N201 C207 C206 1.2(5) . . . . ?
O12 C206 C207 C208 1.0(9) . . . . ?
C204 C206 C207 C208 177.0(5) . . . . ?
O12 C206 C207 N201 -178.1(5) . . . . ?
C204 C206 C207 N201 -2.0(5) . . . . ?
N201 C207 C208 N200 179.5(5) . . . . ?
C206 C207 C208 N200 0.6(8) . . . . ?
N201 C207 C208 C209 2.8(8) . . . . ?
C206 C207 C208 C209 -176.1(5) . . . . ?
C211 N200 C208 C207 -176.0(5) . . . . ?
C211 N200 C208 C209 1.1(6) . . . . ?
C207 C208 C209 O13 -1.8(8) . . . . ?
N200 C208 C209 O13 -179.0(5) . . . . ?
C207 C208 C209 C210 176.8(5) . . . . ?
N200 C208 C209 C210 -0.4(5) . . . . ?
O13 C209 C210 C215 0.6(10) . . . . ?
C208 C209 C210 C215 -177.8(6) . . . . ?
O13 C209 C210 C211 178.1(5) . . . . ?
C208 C209 C210 C211 -0.4(5) . . . . ?
C208 N200 C211 C210 -1.4(6) . . . . ?
C208 N200 C211 C212 179.0(5) . . . . ?
C215 C210 C211 N200 178.9(5) . . . . ?
C209 C210 C211 N200 1.1(6) . . . . ?
C215 C210 C211 C212 -1.4(8) . . . . ?
C209 C210 C211 C212 -179.3(5) . . . . ?
N200 C211 C212 C213 -179.3(5) . . . . ?
C210 C211 C212 C213 1.1(8) . . . . ?
C211 C212 C213 C214 0.3(9) . . . . ?
C212 C213 C214 C215 -1.4(9) . . . . ?
C212 C213 C214 S4 178.9(5) . . . . ?
O14 S4 C214 C213 -137.9(5) . . . . ?
O15 S4 C214 C213 99.8(6) . . . . ?
O16 S4 C214 C213 -18.7(6) . . . . ?
O14 S4 C214 C215 42.4(6) . . . . ?
O15 S4 C214 C215 -79.8(5) . . . . ?
O16 S4 C214 C215 161.7(5) . . . . ?
C211 C210 C215 C214 0.3(8) . . . . ?
C209 C210 C215 C214 177.5(5) . . . . ?
C213 C214 C215 C210 1.1(9) . . . . ?
S4 C214 C215 C210 -179.3(4) . . . . ?
